data_4518949
loop_
_publ_author_name
'Weng, Zhen-Zhang'
'Xu, Han'
'Zhang, Wei'
'Zhuang, Gui-Lin'
'Long, La-Sheng'
'Kong, Xiang-Jian'
'Zheng, Lan-Sun'

_publ_section_title
;
 Enantioselective Recognition and Separation of <i>C</i><sub>2</sub>
 Symmetric Substances via Chiral Metal-Organic Frameworks.
;
_journal_issue 31
_journal_name_full 'ACS applied materials &amp; interfaces'
_journal_page_first 37412
_journal_page_last 37421
_journal_paper_doi 10.1021/acsami.1c10626
_journal_volume 13
_journal_year 2021
_chemical_absolute_configuration syn
_chemical_formula_moiety 'C120 H66 Eu2 N24 O16 Ru2'
_chemical_formula_sum 'C120 H66 Eu2 N24 O16 Ru2'
_chemical_formula_weight 2606.02
_space_group_crystal_system orthorhombic
_space_group_IT_number 23
_space_group_name_Hall 'I 2 2'
_space_group_name_H-M_alt 'I 2 2 2'
_atom_sites_solution_hydrogens geom
_audit_creation_date 2021-04-06
_audit_creation_method
;
Olex2 1.3
(compiled 2020.11.12 svn.r5f609507 for OlexSys, GUI svn.r6272)
;
_cell_angle_alpha 90
_cell_angle_beta 90
_cell_angle_gamma 90
_cell_formula_units_Z 8
_cell_length_a 37.1447(7)
_cell_length_b 38.972(4)
_cell_length_c 42.3711(12)
_cell_measurement_reflns_used 4770
_cell_measurement_temperature 100.15
_cell_measurement_theta_max 35.9070
_cell_measurement_theta_min 2.7520
_cell_volume 61337(7)
_computing_molecular_graphics 'Olex2 1.3 (Dolomanov et al., 2009)'
_computing_publication_material 'Olex2 1.3 (Dolomanov et al., 2009)'
_computing_structure_refinement 'SHELXL 2018/3 (Sheldrick, 2015)'
_diffrn_ambient_temperature 100.15
_diffrn_measured_fraction_theta_full 0.923
_diffrn_measured_fraction_theta_max 0.923
_diffrn_measurement_device_type 'XtaLAB Synergy, Dualflex, HyPix'
_diffrn_measurement_method '\w scans'
_diffrn_radiation_monochromator graphite
_diffrn_radiation_type CuK\a
_diffrn_radiation_wavelength 1.54178
_diffrn_reflns_av_R_equivalents 0.0634
_diffrn_reflns_av_unetI/netI 0.1091
_diffrn_reflns_Laue_measured_fraction_full 0.923
_diffrn_reflns_Laue_measured_fraction_max 0.923
_diffrn_reflns_limit_h_max 23
_diffrn_reflns_limit_h_min -27
_diffrn_reflns_limit_k_max 17
_diffrn_reflns_limit_k_min -29
_diffrn_reflns_limit_l_max 31
_diffrn_reflns_limit_l_min -18
_diffrn_reflns_number 22592
_diffrn_reflns_point_group_measured_fraction_full 0.868
_diffrn_reflns_point_group_measured_fraction_max 0.868
_diffrn_reflns_theta_full 36.908
_diffrn_reflns_theta_max 36.908
_diffrn_reflns_theta_min 2.655
_diffrn_source 'micro-focus sealed X-ray tube'
_exptl_absorpt_coefficient_mu 3.898
_exptl_absorpt_correction_T_max 1.00000
_exptl_absorpt_correction_T_min 0.57340
_exptl_absorpt_correction_type multi-scan
_exptl_absorpt_process_details
;
CrysAlisPro 1.171.39.46 (Rigaku Oxford Diffraction, 2018)
Empirical absorption correction using spherical harmonics,
 implemented in SCALE3 ABSPACK scaling algorithm.
;
_exptl_crystal_colour red
_exptl_crystal_colour_primary red
_exptl_crystal_density_diffrn 0.564
_exptl_crystal_description octahedral
_exptl_crystal_F_000 10368
_exptl_crystal_size_max 0.2
_exptl_crystal_size_mid 0.15
_exptl_crystal_size_min 0.1
_refine_diff_density_max 0.695
_refine_diff_density_min -0.247
_refine_diff_density_rms 0.046
_refine_ls_abs_structure_details
;
 Refined as an inversion twin.
;
_refine_ls_abs_structure_Flack 0.139(10)
_refine_ls_extinction_method none
_refine_ls_goodness_of_fit_ref 1.079
_refine_ls_hydrogen_treatment constr
_refine_ls_matrix_type full
_refine_ls_number_parameters 1238
_refine_ls_number_reflns 13190
_refine_ls_number_restraints 2071
_refine_ls_restrained_S_all 1.020
_refine_ls_R_factor_all 0.1566
_refine_ls_R_factor_gt 0.0890
_refine_ls_shift/su_max 0.000
_refine_ls_shift/su_mean 0.000
_refine_ls_structure_factor_coef Fsqd
_refine_ls_weighting_details 'w=1/[\s^2^(Fo^2^)+(0.2000P)^2^] where P=(Fo^2^+2Fc^2^)/3'
_refine_ls_weighting_scheme calc
_refine_ls_wR_factor_gt 0.2600
_refine_ls_wR_factor_ref 0.3170
_reflns_Friedel_coverage 0.754
_reflns_Friedel_fraction_full 0.805
_reflns_Friedel_fraction_max 0.805
_reflns_number_gt 6305
_reflns_number_total 13190
_reflns_threshold_expression 'I > 2\s(I)'
_cod_data_source_file am1c10626_si_002.cif
_cod_data_source_block Delta-RuEu-MOF
_cod_original_cell_volume 61336(7)
_cod_database_code 4518949
_shelx_shelxl_version_number 2018/3
_shelx_space_group_comment
;
The symmetry employed for this shelxl refinement is uniquely defined
by the following loop, which should always be used as a source of
symmetry information in preference to the above space-group names.
They are only intended as comments.
;
_shelx_estimated_absorpt_t_max 0.697
_shelx_estimated_absorpt_t_min 0.509
_olex2_refinement_description
;
1. Twinned data refinement
 Scales: 0.861(10)
 0.139(10)
2. Fixed Uiso
 At 1.2 times of:
  All C(H) groups, All N(H) groups
3. Restrained distances
 C114-C50
 1.5 with sigma of 0.02
 C116-C8
 1.5 with sigma of 0.02
 C103-C75
 1.5 with sigma of 0.02
 O15-C59 = O3-C59
 1.24 with sigma of 0.01
 O15-C120
 2.4 with sigma of 0.02
 C53-C56
 1.5 with sigma of 0.02
 C50-C114
 1.45 with sigma of 0.01
 C66-C110
 1.45 with sigma of 0.01
 O14-C66 = O8-C66
 1.25 with sigma of 0.01
 C92-C107
 1.42 with sigma of 0.01
 O9-C107 = O5-C107
 1.24 with sigma of 0.01
 C56-C53
 1.42 with sigma of 0.01
 O13-C53 = O7-C53
 1.24 with sigma of 0.01
 C98-C48
 1.42 with sigma of 0.01
 C59-C120
 1.42 with sigma of 0.01
 O4-C27 = O2-C27
 1.24 with sigma of 0.01
 C85-C25
 1.42 with sigma of 0.01
 C8-C116
 1.45 with sigma of 0.01
 O1-C85 = O6-C85
 1.24 with sigma of 0.01
 C7-C27
 1.42 with sigma of 0.01
 C117-C109
 1.42 with sigma of 0.01
 C120-O3
 2.4 with sigma of 0.02
 O2-C27 = O4-C27
 1.24 with sigma of 0.01
 O5-C107 = O9-C107
 1.24 with sigma of 0.01
 C68-C40
 1.42 with sigma of 0.01
 C22-C6
 2.407 with sigma of 0.01
 C6-C26
 2.407 with sigma of 0.01
 C28-C24
 2.407 with sigma of 0.01
 C35-N21
 2.2 with sigma of 0.04
 C35-C114
 2.2 with sigma of 0.04
 C114-C60
 2.4 with sigma of 0.04
 N21-C50
 2.5 with sigma of 0.04
 C114-C52
 2.4 with sigma of 0.04
 C50-N22
 2.5 with sigma of 0.04
 C48-C26
 2.2 with sigma of 0.04
 C117-C99
 2.2 with sigma of 0.04
 C25-O1
 2.4 with sigma of 0.04
 C25-O6
 2.4 with sigma of 0.04
 C99-N5
 2.2 with sigma of 0.04
 C116-C61
 2.4 with sigma of 0.04
 C116-C63
 2.4 with sigma of 0.04
 N24-C8
 2.4 with sigma of 0.04
 N23-C8
 2.4 with sigma of 0.04
 C109-N11
 2.4 with sigma of 0.04
 O4-C7
 2.4 with sigma of 0.04
 C27-C113
 2.5 with sigma of 0.04
 C23-C47
 2.4 with sigma of 0.04
 O5-C92
 2.4 with sigma of 0.04
 C91-C93
 2.4 with sigma of 0.04
 C57-C117
 2.4 with sigma of 0.04
 C24-C20
 2.407 with sigma of 0.01
 C92-O9
 2.4 with sigma of 0.04
 C93-C89
 2.4 with sigma of 0.04
 C53-C54
 2.5 with sigma of 0.04
 C45-C23
 2.4 with sigma of 0.04
 C53-C58
 2.5 with sigma of 0.04
 C109-N5
 2.4 with sigma of 0.04
 C20-C24
 2.407 with sigma of 0.01
 C55-C117
 2.4 with sigma of 0.04
 O2-C7
 2.4 with sigma of 0.04
 C111-C27
 2.5 with sigma of 0.04
 C7-O2
 2.4 with sigma of 0.04
 C89-C91
 2.4 with sigma of 0.04
 C7-O4
 2.4 with sigma of 0.04
 C56-O7
 2.42 with sigma of 0.01
 O13-C56
 2.42 with sigma of 0.01
 N16-C76
 2.298 with sigma of 0.001
 C92-O5
 2.4 with sigma of 0.04
 C76-C68
 2.298 with sigma of 0.001
 O9-C92
 2.4 with sigma of 0.04
 C96-C48
 2.4 with sigma of 0.04
 C48-C100
 2.4 with sigma of 0.04
 N16-N14
 2.298 with sigma of 0.001
 C107-Eu1
 2.93 with sigma of 0.04
 O15-Eu2
 2.4 with sigma of 0.04
 C78-N14
 2.298 with sigma of 0.001
 O15-Eu1
 2.6 with sigma of 0.04
 C68-C78
 2.298 with sigma of 0.001
 O9-Eu1
 2.4 with sigma of 0.04
 C59-Eu2
 2.93 with sigma of 0.04
 C70-C46
 2.408 with sigma of 0.04
 N6-C119
 2.408 with sigma of 0.04
 C46-C44
 2.408 with sigma of 0.04
 C103-N7
 2.5 with sigma of 0.04
 C103-N15
 2.5 with sigma of 0.04
 C44-C70
 2.408 with sigma of 0.04
 Eu2-O16
 2.6 with sigma of 0.04
 C22-C115 \\sim C18-C115 \\sim C18-C16 \\sim N4-C16 \\sim N4-C20 \\sim C22-C20
\\sim N2-C6 \\sim C6-C28 ~
 C77-C28 \\sim C77-C39 \\sim N2-C79 \\sim C79-C39
 with sigma of 0.01
 C6-C20 \\sim C6-C28 \\sim C28-C26 \\sim C26-C24 \\sim C24-C22 \\sim C22-C20
 with sigma of 0.01
 C30-C35 \\sim C30-C31 \\sim C31-C32 \\sim C33-C32 \\sim C33-C34 \\sim C34-C35
 with sigma of 0.01
 C65-C2 \\sim C69-C2 \\sim C73-C69 \\sim C73-C37 \\sim C37-C19 \\sim C65-C19
 with sigma of 0.02
 N12-C72 \\sim N12-C49 \\sim C64-C49 \\sim C64-C62 \\sim C74-C62 \\sim C74-C72
\\sim N6-C70 \\sim N6-C46 ~
 C46-C119 \\sim C44-C119 \\sim C80-C44
 with sigma of 0.01
 N8-C48 \\sim N8-C26 \\sim C26-C24 \\sim N10-C24 \\sim N10-C48
 with sigma of 0.02
 C89-C47 \\sim C93-C47 \\sim C93-C23 \\sim C91-C23 \\sim C91-C45 \\sim C89-C45
 with sigma of 0.01
 N5-C117 \\sim N11-C117 \\sim N11-C99 \\sim C99-C29 \\sim N5-C29
 with sigma of 0.02
 C83-C41 \\sim C83-C29 \\sim C99-C29 \\sim C99-C88 \\sim C90-C88 \\sim C90-C41
 with sigma of 0.01
 C34-C33 \\sim C35-C34 \\sim C35-C30 \\sim C31-C30 \\sim C32-C31 \\sim C33-C32
 with sigma of 0.01
 C33-C32 \\sim C34-C33 \\sim C35-C34 \\sim C35-C30 \\sim C31-C30 \\sim C32-C31
 with sigma of 0.01
 C91-C45 \\sim C89-C45 \\sim C89-C47 \\sim C93-C47 \\sim C93-C23 \\sim C91-C23
 with sigma of 0.01
 N16-C68 \\sim N16-C78 \\sim C78-C76 \\sim N14-C76 \\sim N14-C68
 with sigma of 0.01
 Eu2-O11 \\sim Eu1-O11
 with sigma of 0.01
4. Restrained planarity
 N1, C10, C1, C4, C34, C35, C30, C31, C104, C106, C108, N20, C32, C33, N22, C114
 with sigma of 0.1
 O15, O3, C59, C118, C120, C15, C61, C8, C63
 with sigma of 0.02
 C66, O14, O8, C110, C12, C42, C40, C38, C36
 with sigma of 0.1
 N12, C49, C64, C62, C74, C72, C70, N6, C46, C119, C44, C80, C78, C76
 with sigma of 0.02
 C56, C60, C50, C54, C58, C52, C53, O13, O7
 with sigma of 0.02
 O4, O2, C27, C7, C113, C111, C57, C109, C55
 with sigma of 0.02
 C93, C47, C89, C45, C91, C23, C11, C87, C43, N9, N19, C3, C95, C97
 with sigma of 0.1
5. Rigid bond restraints
 All non-hydrogen atoms
 with sigma for 1-2 distances of 0.005 and sigma for 1-3 distances of 0.005
6. Uiso/Uaniso restraints and constraints
All non-hydrogen atoms have similar U: within 2A with sigma of 0.01 and sigma
for terminal atoms of 0.02 within 2A
All non-hydrogen atoms have similar U: within 2A with sigma of 0.005 and sigma
for terminal atoms of 0.01 within 2A
7.a Aromatic/amide H refined with riding coordinates:
 C1(H1), C4(H4), C10(H10), C77(H77), C39(H39), C79(H79), C16(H16), C18(H18),
 C115(H115), C12(H12), C36(H36), C38(H38), C42(H42), C44(H44), C119(H119),
 C46(H46), N8(H8), C52(H52), C54(H54), C58(H58), C60(H60), C49(H49), C64(H64),
 C62(H62), N14(H14), C82(H82), C84(H84), C86(H86), C94(H94), C96(H96),
 C100(H100), C102(H102), C104(H104), C106(H106), C108(H108), C118(H118),
 C15(H15), C61(H61), C63(H63), C14(H14A), C67(H67), C17(H17), C112(H112),
 C71(H71), C9(H9), N7(H7), C5(H5), C81(H81), C21(H21), C43(H43), C87(H87),
 C11(H11), C3(H3), C97(H97), C95(H95), N5(H5A), C101(H101), C51(H51), C13(H13),
 C105(H105), C55(H55), C111(H111), C113(H113), C57(H57), N22(H22), N23(H23)
7.b Fitted pentagon refined as free rotating group:
 C19(C37,N7,C75,N15), N5(C29,C99,N11,C117), N21(C30,C35,N22,C114), N23(C116,
 N24,C89,C47)
7.c Fitted hexagon refined as free rotating group:
 C1(C4,C34,C33,N1,C10), C28(C77,C39,C79,N2,C6), N4(C16,C18,C115,C22,C20),
 C12(C110,C36,C38,C40,C42), C50(C52,C54,C56,C58,C60), C78(C80,C70,C72,C74,C76),
 N18(C82,C84,C86,C88,C90), C92(C94,C96,C98,C100,C102), C104(C106,C108,N20,C32,
 C31), C118(C120,C15,C61,C8,C63), C2(C65,C14,C67,C17,N3), C69(N13,C112,C71,C9,
 C73), C5(C81,N17,C41,C83,C21), N9(C43,C87,C11,C93,C23), C3(N19,C91,C45,C97,
 C95), C25(C101,C51,C103,C13,C105), C109(C55,C111,C7,C113,C57)
;
_platon_squeeze_void_probe_radius 1.20
_olex2_submission_special_instructions 'No special instructions were received'

loop_
_space_group_symop_operation_xyz
'x, y, z'
'-x, -y, z'
'x, -y, -z'
'-x, y, -z'
'x+1/2, y+1/2, z+1/2'
'-x+1/2, -y+1/2, z+1/2'
'x+1/2, -y+1/2, -z+1/2'
'-x+1/2, y+1/2, -z+1/2'

loop_
_atom_site_label
_atom_site_type_symbol
_atom_site_fract_x
_atom_site_fract_y
_atom_site_fract_z
_atom_site_U_iso_or_equiv
_atom_site_adp_type
_atom_site_occupancy
_atom_site_site_symmetry_order
_atom_site_calc_flag
_atom_site_refinement_flags_posn
_atom_site_refinement_flags_adp
_atom_site_refinement_flags_occupancy
_atom_site_disorder_assembly
_atom_site_disorder_group
Eu1 Eu -0.26294(6) -0.70021(14) -0.53837(6) 0.286(2) Uani 1 1 d D U . . .
Eu2 Eu -0.24151(7) -0.76351(15) -0.46764(7) 0.298(2) Uani 1 1 d D U . . .
Ru1 Ru -0.37375(8) -0.39170(18) -0.36798(8) 0.292(3) Uani 1 1 d . U . . .
Ru2 Ru -0.13185(8) -0.32874(17) -0.62321(8) 0.292(3) Uani 1 1 d . U . . .
C1 C -0.0426(9) -0.3979(6) -0.5997(6) 0.300(5) Uani 1 1 d G U . . .
H1 H -0.034541 -0.420637 -0.603713 0.360 Uiso 1 1 calc R U . . .
C4 C -0.0210(4) -0.3754(9) -0.5828(5) 0.300(5) Uani 1 1 d G U . . .
H4 H 0.001835 -0.382665 -0.575195 0.360 Uiso 1 1 calc R U . . .
C34 C -0.0328(8) -0.3421(8) -0.5769(4) 0.300(5) Uani 1 1 d DG U . . .
C33 C -0.0662(9) -0.3314(6) -0.5879(5) 0.299(4) Uani 1 1 d DG U . . .
N1 N -0.0878(5) -0.3540(10) -0.6049(5) 0.298(4) Uani 1 1 d G U . . .
C10 C -0.0760(7) -0.3872(9) -0.6108(4) 0.300(5) Uani 1 1 d G U . . .
H10 H -0.090763 -0.402645 -0.622341 0.360 Uiso 1 1 calc R U . . .
C24 C -0.1980(10) -0.4384(7) -0.5863(6) 0.292(4) Uani 1 1 d D U . . .
C26 C -0.1898(10) -0.4492(7) -0.6169(6) 0.292(4) Uani 1 1 d D U . . .
C28 C -0.1757(6) -0.4254(6) -0.6383(5) 0.293(4) Uani 1 1 d DG U . . .
C77 C -0.1690(6) -0.4343(7) -0.6695(5) 0.294(5) Uani 1 1 d DG U . . .
H77 H -0.176397 -0.456056 -0.677316 0.353 Uiso 1 1 calc R U . . .
C39 C -0.1514(6) -0.4114(9) -0.6894(4) 0.295(5) Uani 1 1 d DG U . . .
H39 H -0.146813 -0.417434 -0.710714 0.354 Uiso 1 1 calc R U . . .
C79 C -0.1406(6) -0.3796(8) -0.6780(5) 0.295(4) Uani 1 1 d DG U . . .
H79 H -0.128573 -0.363871 -0.691555 0.354 Uiso 1 1 calc R U . . .
N2 N -0.1473(6) -0.3707(6) -0.6468(5) 0.294(3) Uani 1 1 d DG U . . .
C6 C -0.1649(6) -0.3936(6) -0.6269(3) 0.293(4) Uani 1 1 d DG U . . .
N4 N -0.1640(5) -0.3499(6) -0.5866(4) 0.291(4) Uani 1 1 d DG U . . .
C16 C -0.1727(6) -0.3394(7) -0.5561(5) 0.291(5) Uani 1 1 d DG U . . .
H16 H -0.168040 -0.316476 -0.549729 0.349 Uiso 1 1 calc R U . . .
C18 C -0.1881(6) -0.3625(8) -0.5351(4) 0.290(5) Uani 1 1 d DG U . . .
H18 H -0.194074 -0.355320 -0.514337 0.348 Uiso 1 1 calc R U . . .
C115 C -0.1949(6) -0.3960(8) -0.5445(4) 0.291(5) Uani 1 1 d DG U . . .
H115 H -0.205481 -0.411813 -0.530150 0.349 Uiso 1 1 calc R U . . .
C22 C -0.1862(6) -0.4065(6) -0.5749(4) 0.292(4) Uani 1 1 d DG U . . .
C20 C -0.1708(6) -0.3835(6) -0.5960(3) 0.292(4) Uani 1 1 d DG U . . .
O1 O -0.2990(6) -0.2841(11) -0.0744(6) 0.312(7) Uani 1 1 d D U . . .
C12 C -0.1785(6) -0.2377(9) -0.8583(6) 0.300(6) Uani 1 1 d G U . . .
H12 H -0.159812 -0.230617 -0.872193 0.360 Uiso 1 1 calc R U . . .
C110 C -0.2138(7) -0.2392(9) -0.8689(4) 0.300(6) Uani 1 1 d DG U . . .
C36 C -0.2411(5) -0.2495(10) -0.8485(6) 0.300(6) Uani 1 1 d G U . . .
H36 H -0.265264 -0.250531 -0.855814 0.360 Uiso 1 1 calc R U . . .
C38 C -0.2330(6) -0.2583(9) -0.8176(5) 0.299(6) Uani 1 1 d G U . . .
H38 H -0.251643 -0.265326 -0.803639 0.359 Uiso 1 1 calc R U . . .
C40 C -0.1976(7) -0.2568(9) -0.8069(4) 0.299(6) Uani 1 1 d DG U . . .
C42 C -0.1704(5) -0.2465(10) -0.8273(6) 0.300(6) Uani 1 1 d G U . . .
H42 H -0.146191 -0.245412 -0.820018 0.360 Uiso 1 1 calc R U . . .
O4 O -0.6751(6) -0.2842(9) -0.5205(5) 0.309(7) Uani 1 1 d D U . . .
O6 O -0.2426(6) -0.2907(12) -0.0839(6) 0.314(7) Uani 1 1 d D U . . .
O8 O -0.1989(6) -0.2141(9) -0.9173(5) 0.302(7) Uani 1 1 d D U . . .
O10 O -0.2008(6) -0.7041(12) -0.5416(6) 0.314(10) Uani 1 1 d . U . . .
N6 N -0.1747(6) -0.3026(7) -0.6420(4) 0.296(4) Uani 1 1 d D U . . .
C44 C -0.2282(5) -0.2791(8) -0.6793(7) 0.297(5) Uani 1 1 d D U . . .
H44 H -0.247327 -0.270754 -0.692107 0.357 Uiso 1 1 calc R U . . .
C119 C -0.2359(8) -0.2889(9) -0.6486(6) 0.296(5) Uani 1 1 d D U . . .
H119 H -0.259812 -0.287176 -0.640809 0.356 Uiso 1 1 calc R U . . .
C46 C -0.2087(6) -0.3012(9) -0.6291(6) 0.296(5) Uani 1 1 d D U . . .
H46 H -0.213379 -0.308309 -0.608008 0.356 Uiso 1 1 calc R U . . .
O12 O -0.3118(6) -0.7631(14) -0.4676(6) 0.375(15) Uani 1 1 d . U . . .
O14 O -0.2526(6) -0.2312(10) -0.9140(6) 0.306(7) Uani 1 1 d D U . . .
C48 C -0.2094(10) -0.4951(8) -0.5927(7) 0.292(4) Uani 1 1 d D U . . .
N8 N -0.1965(8) -0.4842(8) -0.6221(7) 0.293(4) Uani 1 1 d D U . . .
H8 H -0.193474 -0.496183 -0.639456 0.351 Uiso 1 1 calc R U . . .
N10 N -0.2080(8) -0.4687(8) -0.5707(7) 0.291(4) Uani 1 1 d D U . . .
C50 C 0.0658(4) -0.2771(9) -0.5260(4) 0.304(6) Uani 1 1 d DG U . . .
C52 C 0.0891(7) -0.3019(7) -0.5141(6) 0.306(6) Uani 1 1 d DG U . . .
H52 H 0.082036 -0.325304 -0.513854 0.367 Uiso 1 1 calc R U . . .
C54 C 0.1226(6) -0.2923(8) -0.5025(5) 0.307(6) Uani 1 1 d DG U . . .
H54 H 0.138512 -0.309225 -0.494361 0.369 Uiso 1 1 calc R U . . .
C56 C 0.1329(3) -0.2580(9) -0.5028(3) 0.308(6) Uani 1 1 d DG U . . .
C58 C 0.1096(7) -0.2333(7) -0.5147(5) 0.306(6) Uani 1 1 d DG U . . .
H58 H 0.116610 -0.209832 -0.514947 0.367 Uiso 1 1 calc R U . . .
C60 C 0.0760(6) -0.2428(8) -0.5263(5) 0.306(6) Uani 1 1 d DG U . . .
H60 H 0.060133 -0.225910 -0.534440 0.367 Uiso 1 1 calc R U . . .
N12 N -0.1078(6) -0.3075(6) -0.6611(5) 0.299(4) Uani 1 1 d D U . . .
C49 C -0.0731(7) -0.3094(7) -0.6730(7) 0.300(5) Uani 1 1 d D U . . .
H49 H -0.055125 -0.317747 -0.659031 0.360 Uiso 1 1 calc R U . . .
C64 C -0.0615(9) -0.3004(7) -0.7030(6) 0.299(5) Uani 1 1 d D U . . .
H64 H -0.037105 -0.302616 -0.709232 0.359 Uiso 1 1 calc R U . . .
C62 C -0.0878(5) -0.2880(8) -0.7233(7) 0.300(5) Uani 1 1 d D U . . .
H62 H -0.081183 -0.281239 -0.744002 0.359 Uiso 1 1 calc R U . . .
C66 C -0.2227(7) -0.2277(6) -0.9007(5) 0.303(6) Uani 1 1 d D U . . .
N14 N -0.1490(4) -0.2602(10) -0.7658(4) 0.298(5) Uani 1 1 d D U . . .
H14 H -0.129600 -0.256352 -0.777102 0.357 Uiso 1 1 calc R U . . .
C68 C -0.1853(5) -0.2549(11) -0.7753(4) 0.297(5) Uani 1 1 d D U . . .
N16 N -0.2072(4) -0.2559(11) -0.7478(5) 0.296(5) Uani 1 1 d D U . . .
C78 C -0.1855(3) -0.2709(7) -0.7231(3) 0.297(5) Uani 1 1 d DG U . . .
C80 C -0.1939(4) -0.2808(6) -0.6924(3) 0.297(5) Uani 1 1 d DG U . . .
C70 C -0.1670(6) -0.2930(5) -0.6726(3) 0.297(4) Uani 1 1 d DG U . . .
C72 C -0.1317(5) -0.2953(5) -0.6834(4) 0.298(4) Uani 1 1 d DG U . . .
C74 C -0.1234(4) -0.2854(6) -0.7140(4) 0.298(5) Uani 1 1 d DG U . . .
C76 C -0.1503(3) -0.2732(7) -0.7339(4) 0.297(5) Uani 1 1 d DG U . . .
N18 N -0.3919(8) -0.3506(8) -0.3965(5) 0.302(4) Uani 1 1 d G U . . .
C82 C -0.3750(4) -0.3198(9) -0.4037(6) 0.302(5) Uani 1 1 d G U . . .
H82 H -0.351869 -0.314881 -0.395258 0.362 Uiso 1 1 calc R U . . .
C84 C -0.3919(7) -0.2961(7) -0.4232(7) 0.302(5) Uani 1 1 d G U . . .
H84 H -0.380373 -0.275029 -0.428151 0.362 Uiso 1 1 calc R U . . .
C86 C -0.4258(7) -0.3033(8) -0.4356(6) 0.303(5) Uani 1 1 d G U . . .
H86 H -0.437336 -0.287106 -0.448956 0.364 Uiso 1 1 calc R U . . .
C88 C -0.4427(5) -0.3341(9) -0.4284(6) 0.304(5) Uani 1 1 d DG U . . .
C90 C -0.4257(8) -0.3578(6) -0.4089(7) 0.304(5) Uani 1 1 d DG U . . .
O15 O -0.2570(5) -0.7065(8) -0.4777(5) 0.288(4) Uani 1 1 d D U . . .
C92 C -0.2281(7) -0.5971(7) -0.5666(8) 0.296(5) Uani 1 1 d DG U . . .
C94 C -0.2311(6) -0.5881(8) -0.5983(6) 0.296(5) Uani 1 1 d G U . . .
H94 H -0.236351 -0.605174 -0.613596 0.356 Uiso 1 1 calc R U . . .
C96 C -0.2264(6) -0.5542(9) -0.6074(4) 0.295(5) Uani 1 1 d DG U . . .
H96 H -0.228393 -0.548037 -0.629071 0.354 Uiso 1 1 calc R U . . .
C98 C -0.2186(7) -0.5292(7) -0.5850(7) 0.293(4) Uani 1 1 d DG U . . .
C100 C -0.2157(6) -0.5382(8) -0.5534(6) 0.293(5) Uani 1 1 d DG U . . .
H100 H -0.210389 -0.521166 -0.538022 0.352 Uiso 1 1 calc R U . . .
C102 C -0.2204(6) -0.5722(9) -0.5442(4) 0.294(5) Uani 1 1 d G U . . .
H102 H -0.218347 -0.578303 -0.522547 0.353 Uiso 1 1 calc R U . . .
O2 O -0.6853(6) -0.3362(10) -0.5285(5) 0.312(7) Uani 1 1 d D U . . .
O9 O -0.2404(7) -0.6436(8) -0.5294(6) 0.296(5) Uani 1 1 d D U . . .
O5 O -0.2512(6) -0.6530(9) -0.5735(6) 0.298(5) Uani 1 1 d D U . . .
C104 C -0.0754(7) -0.2428(9) -0.5609(5) 0.298(5) Uani 1 1 d G U . . .
H104 H -0.062164 -0.226874 -0.548536 0.358 Uiso 1 1 calc R U . . .
C106 C -0.1089(8) -0.2338(6) -0.5729(6) 0.297(5) Uani 1 1 d G U . . .
H106 H -0.118559 -0.211691 -0.568802 0.356 Uiso 1 1 calc R U . . .
C108 C -0.1283(4) -0.2572(9) -0.5909(5) 0.296(4) Uani 1 1 d G U . . .
H108 H -0.151205 -0.251026 -0.599165 0.355 Uiso 1 1 calc R U . . .
N20 N -0.1142(7) -0.2896(8) -0.5969(5) 0.294(4) Uani 1 1 d G U . . .
C32 C -0.0807(8) -0.2986(6) -0.5849(6) 0.297(4) Uani 1 1 d DG U . . .
C31 C -0.0613(4) -0.2752(10) -0.5669(6) 0.298(4) Uani 1 1 d DG U . . .
O11 O -0.2548(5) -0.7559(7) -0.5209(5) 0.289(5) Uani 1 1 d D U . . .
C118 C -0.2682(5) -0.6525(7) -0.4104(7) 0.296(5) Uani 1 1 d G U . . .
H118 H -0.260804 -0.669910 -0.396098 0.355 Uiso 1 1 calc R U . . .
C120 C -0.2694(4) -0.6591(5) -0.4426(8) 0.294(4) Uani 1 1 d DG U . . .
C15 C -0.2802(5) -0.6336(8) -0.4634(4) 0.296(5) Uani 1 1 d G U . . .
H15 H -0.281025 -0.638197 -0.485455 0.355 Uiso 1 1 calc R U . . .
C61 C -0.2898(5) -0.6014(7) -0.4521(7) 0.296(5) Uani 1 1 d DG U . . .
H61 H -0.297171 -0.583994 -0.466374 0.355 Uiso 1 1 calc R U . . .
C8 C -0.2886(5) -0.5948(5) -0.4199(7) 0.297(4) Uani 1 1 d DG U . . .
C63 C -0.2778(6) -0.6203(8) -0.3990(4) 0.297(5) Uani 1 1 d DG U . . .
H63 H -0.276950 -0.615706 -0.377016 0.356 Uiso 1 1 calc R U . . .
C2 C -0.3348(5) -0.3595(10) -0.3170(6) 0.306(5) Uani 1 1 d DG U . . .
C65 C -0.3071(7) -0.3453(10) -0.2992(5) 0.305(5) Uani 1 1 d DG U . . .
C14 C -0.2741(6) -0.3381(9) -0.3132(6) 0.302(5) Uani 1 1 d G U . . .
H14A H -0.255235 -0.328447 -0.300983 0.363 Uiso 1 1 calc R U . . .
C67 C -0.2688(5) -0.3451(9) -0.3450(6) 0.303(6) Uani 1 1 d G U . . .
H67 H -0.246226 -0.340228 -0.354557 0.363 Uiso 1 1 calc R U . . .
C17 C -0.2964(7) -0.3593(9) -0.3628(4) 0.302(5) Uani 1 1 d G U . . .
H17 H -0.292778 -0.364101 -0.384597 0.363 Uiso 1 1 calc R U . . .
N3 N -0.3294(5) -0.3665(9) -0.3489(6) 0.304(5) Uani 1 1 d G U . . .
C69 C -0.3704(5) -0.3617(10) -0.3055(6) 0.308(5) Uani 1 1 d DG U . . .
N13 N -0.3964(7) -0.3724(10) -0.3270(4) 0.309(5) Uani 1 1 d G U . . .
C112 C -0.4314(6) -0.3784(10) -0.3169(6) 0.309(5) Uani 1 1 d G U . . .
H112 H -0.449205 -0.385657 -0.331538 0.371 Uiso 1 1 calc R U . . .
C71 C -0.4405(4) -0.3736(10) -0.2854(6) 0.310(6) Uani 1 1 d G U . . .
H71 H -0.464444 -0.377658 -0.278459 0.372 Uiso 1 1 calc R U . . .
C9 C -0.4145(7) -0.3629(9) -0.2639(4) 0.310(5) Uani 1 1 d G U . . .
H9 H -0.420661 -0.359672 -0.242361 0.372 Uiso 1 1 calc R U . . .
C73 C -0.3794(6) -0.3570(9) -0.2740(6) 0.309(5) Uani 1 1 d DG U . . .
C19 C -0.3190(7) -0.3299(10) -0.2722(4) 0.308(5) Uani 1 1 d DG U . . .
C37 C -0.3540(6) -0.3355(10) -0.2599(6) 0.309(5) Uani 1 1 d DG U . . .
N7 N -0.3523(5) -0.3318(9) -0.2266(5) 0.310(5) Uani 1 1 d DG U . . .
H7 H -0.370461 -0.334040 -0.213364 0.372 Uiso 1 1 calc R U . . .
C75 C -0.3162(6) -0.3240(11) -0.2183(4) 0.310(5) Uani 1 1 d DG U . . .
N15 N -0.2956(4) -0.3228(11) -0.2465(6) 0.308(5) Uani 1 1 d DG U . . .
C5 C -0.4648(9) -0.4567(6) -0.3939(7) 0.304(5) Uani 1 1 d G U . . .
H5 H -0.472934 -0.479671 -0.391924 0.365 Uiso 1 1 calc R U . . .
C81 C -0.4332(7) -0.4464(8) -0.3790(5) 0.303(5) Uani 1 1 d G U . . .
H81 H -0.419817 -0.462355 -0.366865 0.364 Uiso 1 1 calc R U . . .
N17 N -0.4213(5) -0.4127(10) -0.3819(5) 0.303(5) Uani 1 1 d G U . . .
C41 C -0.4410(9) -0.3893(6) -0.3998(7) 0.304(5) Uani 1 1 d DG U . . .
C83 C -0.4726(8) -0.3996(9) -0.4146(6) 0.305(5) Uani 1 1 d DG U . . .
C21 C -0.4845(5) -0.4333(10) -0.4117(6) 0.304(5) Uani 1 1 d G U . . .
H21 H -0.506018 -0.440311 -0.421895 0.365 Uiso 1 1 calc R U . . .
C85 C -0.2743(6) -0.2897(16) -0.0936(6) 0.313(7) Uani 1 1 d D U . . .
N9 N -0.3582(6) -0.4376(6) -0.3473(7) 0.300(4) Uani 1 1 d G U . . .
C43 C -0.3650(5) -0.4483(8) -0.3165(6) 0.301(5) Uani 1 1 d G U . . .
H43 H -0.374404 -0.432526 -0.301553 0.361 Uiso 1 1 calc R U . . .
C87 C -0.3579(6) -0.4820(10) -0.3077(4) 0.302(5) Uani 1 1 d G U . . .
H87 H -0.362587 -0.489253 -0.286710 0.362 Uiso 1 1 calc R U . . .
C11 C -0.3441(6) -0.5050(6) -0.3296(7) 0.302(5) Uani 1 1 d G U . . .
H11 H -0.339316 -0.528037 -0.323605 0.362 Uiso 1 1 calc R U . . .
C93 C -0.3373(4) -0.4943(7) -0.3604(6) 0.300(4) Uani 1 1 d DG U . . .
C23 C -0.3443(5) -0.4607(8) -0.3692(4) 0.299(4) Uani 1 1 d DG U . . .
C3 C -0.3347(6) -0.4023(6) -0.4362(8) 0.296(5) Uani 1 1 d G U . . .
H3 H -0.339239 -0.378881 -0.440925 0.355 Uiso 1 1 calc R U . . .
N19 N -0.3426(5) -0.4153(8) -0.4065(6) 0.295(4) Uani 1 1 d G U . . .
C91 C -0.3359(6) -0.4496(9) -0.3996(4) 0.296(4) Uani 1 1 d DG U . . .
C45 C -0.3213(6) -0.4709(5) -0.4226(7) 0.296(4) Uani 1 1 d DG U . . .
C97 C -0.3133(5) -0.4580(8) -0.4523(6) 0.295(5) Uani 1 1 d G U . . .
H97 H -0.303309 -0.472565 -0.467998 0.354 Uiso 1 1 calc R U . . .
C95 C -0.3200(6) -0.4237(9) -0.4592(4) 0.295(5) Uani 1 1 d G U . . .
H95 H -0.314579 -0.414833 -0.479516 0.354 Uiso 1 1 calc R U . . .
N5 N -0.5259(5) -0.3781(7) -0.4490(6) 0.307(5) Uani 1 1 d DG U . . .
H5A H -0.540828 -0.395551 -0.449443 0.369 Uiso 1 1 calc R U . . .
C29 C -0.4909(6) -0.3780(8) -0.4355(6) 0.306(5) Uani 1 1 d DG U . . .
C99 C -0.4758(5) -0.3448(9) -0.4399(6) 0.306(5) Uani 1 1 d DG U . . .
N11 N -0.5016(7) -0.3244(6) -0.4561(6) 0.307(5) Uani 1 1 d DG U . . .
C117 C -0.5325(5) -0.3449(8) -0.4617(6) 0.308(5) Uani 1 1 d DG U . . .
C25 C -0.2856(7) -0.3004(10) -0.1242(4) 0.312(6) Uani 1 1 d DG U . . .
C101 C -0.2594(5) -0.3087(10) -0.1464(6) 0.313(6) Uani 1 1 d G U . . .
H101 H -0.234773 -0.309550 -0.140320 0.375 Uiso 1 1 calc R U . . .
C51 C -0.2692(6) -0.3156(10) -0.1774(5) 0.312(6) Uani 1 1 d G U . . .
H51 H -0.251268 -0.321269 -0.192518 0.374 Uiso 1 1 calc R U . . .
C103 C -0.3052(7) -0.3143(10) -0.1862(4) 0.312(6) Uani 1 1 d DG U . . .
C13 C -0.3314(5) -0.3061(11) -0.1641(6) 0.311(6) Uani 1 1 d G U . . .
H13 H -0.356004 -0.305197 -0.170136 0.374 Uiso 1 1 calc R U . . .
C105 C -0.3216(6) -0.2991(10) -0.1331(5) 0.312(6) Uani 1 1 d G U . . .
H105 H -0.339509 -0.293477 -0.117937 0.374 Uiso 1 1 calc R U . . .
C53 C 0.1683(5) -0.2509(8) -0.4902(4) 0.311(7) Uani 1 1 d D U . . .
C107 C -0.2375(11) -0.6308(7) -0.5562(7) 0.296(5) Uani 1 1 d D U . . .
O3 O -0.2491(5) -0.7162(7) -0.4327(6) 0.292(4) Uani 1 1 d D U . . .
C27 C -0.6641(5) -0.3141(9) -0.5182(3) 0.310(7) Uani 1 1 d D U . . .
O13 O 0.1830(5) -0.2222(8) -0.4883(5) 0.313(7) Uani 1 1 d D U . . .
C109 C -0.5629(4) -0.3367(9) -0.4790(4) 0.309(6) Uani 1 1 d DG U . . .
C55 C -0.5747(6) -0.3029(8) -0.4813(5) 0.310(6) Uani 1 1 d DG U . . .
H55 H -0.559781 -0.284759 -0.474066 0.372 Uiso 1 1 calc R U . . .
C111 C -0.6082(7) -0.2958(7) -0.4942(5) 0.310(6) Uani 1 1 d DG U . . .
H111 H -0.616273 -0.272695 -0.495842 0.372 Uiso 1 1 calc R U . . .
C7 C -0.6300(4) -0.3224(9) -0.5048(4) 0.310(6) Uani 1 1 d DG U . . .
C113 C -0.6183(6) -0.3561(8) -0.5025(5) 0.310(6) Uani 1 1 d DG U . . .
H113 H -0.633202 -0.374319 -0.509723 0.372 Uiso 1 1 calc R U . . .
C57 C -0.5847(7) -0.3633(7) -0.4895(6) 0.310(6) Uani 1 1 d DG U . . .
H57 H -0.576710 -0.386384 -0.487947 0.372 Uiso 1 1 calc R U . . .
N21 N 0.0000(7) -0.2642(6) -0.5393(6) 0.302(5) Uani 1 1 d DG U . . .
C30 C -0.0269(4) -0.2828(8) -0.5559(6) 0.300(5) Uani 1 1 d DG U . . .
C35 C -0.0140(6) -0.3167(7) -0.5609(5) 0.300(5) Uani 1 1 d DG U . . .
N22 N 0.0209(6) -0.3191(6) -0.5473(5) 0.301(5) Uani 1 1 d DG U . . .
H22 H 0.034673 -0.337397 -0.547203 0.361 Uiso 1 1 calc R U . . .
C114 C 0.0295(4) -0.2867(8) -0.5340(5) 0.302(5) Uani 1 1 d DG U . . .
C59 C -0.2587(3) -0.6933(6) -0.4511(6) 0.291(4) Uani 1 1 d D U . . .
O7 O 0.1898(5) -0.2726(10) -0.4792(5) 0.311(7) Uani 1 1 d D U . . .
N23 N -0.3107(5) -0.5507(7) -0.3801(5) 0.300(4) Uani 1 1 d DG U . . .
H23 H -0.311971 -0.563540 -0.363069 0.360 Uiso 1 1 calc R U . . .
C116 C -0.2948(6) -0.5602(5) -0.4093(7) 0.299(4) Uani 1 1 d DG U . . .
N24 N -0.2985(5) -0.5321(8) -0.4304(4) 0.298(5) Uani 1 1 d DG U . . .
C89 C -0.3166(7) -0.5052(5) -0.4143(7) 0.297(4) Uani 1 1 d DG U . . .
C47 C -0.3241(5) -0.5167(7) -0.3832(6) 0.299(4) Uani 1 1 d DG U . . .
O16 O -0.2505(18) -0.8210(13) -0.4791(12) 0.51(3) Uani 1 1 d D U . . .

loop_
_atom_site_aniso_label
_atom_site_aniso_U_11
_atom_site_aniso_U_22
_atom_site_aniso_U_33
_atom_site_aniso_U_23
_atom_site_aniso_U_13
_atom_site_aniso_U_12
Eu1 0.0756(18) 0.669(7) 0.114(2) -0.005(3) -0.0091(16) 0.005(3)
Eu2 0.0906(19) 0.671(7) 0.133(3) 0.014(3) -0.0082(17) 0.010(3)
Ru1 0.077(2) 0.669(8) 0.130(3) -0.015(4) 0.003(2) -0.023(3)
Ru2 0.088(2) 0.691(8) 0.097(2) 0.023(3) -0.0028(18) 0.011(3)
C1 0.098(9) 0.688(12) 0.115(10) 0.021(10) -0.014(8) 0.015(8)
C4 0.097(8) 0.688(12) 0.115(10) 0.021(9) -0.013(8) 0.015(8)
C34 0.097(7) 0.688(11) 0.114(8) 0.021(8) -0.013(6) 0.014(7)
C33 0.096(6) 0.688(11) 0.112(8) 0.022(8) -0.012(6) 0.013(7)
N1 0.097(6) 0.688(11) 0.109(9) 0.022(8) -0.014(6) 0.015(7)
C10 0.099(8) 0.688(11) 0.111(10) 0.022(9) -0.015(8) 0.015(8)
C24 0.102(7) 0.689(10) 0.085(7) 0.011(7) -0.002(7) 0.003(8)
C26 0.103(7) 0.691(9) 0.083(7) 0.012(7) -0.003(7) 0.004(8)
C28 0.102(7) 0.694(9) 0.085(7) 0.014(7) -0.003(7) 0.006(7)
C77 0.101(9) 0.696(10) 0.084(8) 0.016(7) -0.003(8) 0.005(9)
C39 0.100(9) 0.698(11) 0.087(8) 0.018(7) -0.002(8) 0.005(9)
C79 0.098(8) 0.698(10) 0.088(7) 0.020(7) -0.001(7) 0.006(8)
N2 0.096(6) 0.696(8) 0.089(6) 0.019(5) -0.001(5) 0.007(6)
C6 0.100(7) 0.693(9) 0.086(6) 0.017(6) -0.003(6) 0.006(7)
N4 0.099(7) 0.689(10) 0.085(7) 0.019(6) -0.007(7) 0.004(8)
C16 0.099(9) 0.688(11) 0.086(8) 0.016(7) -0.008(8) 0.004(10)
C18 0.099(9) 0.687(12) 0.085(8) 0.014(8) -0.005(8) 0.004(10)
C115 0.100(9) 0.688(11) 0.084(8) 0.012(8) -0.003(8) 0.003(10)
C22 0.102(7) 0.689(10) 0.085(7) 0.013(7) -0.003(7) 0.003(8)
C20 0.101(7) 0.690(10) 0.085(7) 0.016(6) -0.004(7) 0.004(7)
O1 0.077(10) 0.732(19) 0.128(11) -0.067(14) -0.003(9) -0.019(14)
C12 0.098(9) 0.709(16) 0.093(9) 0.045(12) -0.001(8) 0.002(12)
C110 0.097(9) 0.710(16) 0.094(9) 0.047(11) 0.001(7) 0.002(12)
C36 0.096(9) 0.710(16) 0.094(9) 0.045(12) 0.000(7) 0.003(12)
C38 0.094(9) 0.710(16) 0.093(9) 0.045(11) -0.002(7) 0.003(12)
C40 0.094(8) 0.709(15) 0.093(8) 0.042(10) -0.001(7) 0.003(11)
C42 0.096(9) 0.709(16) 0.094(8) 0.045(11) 0.000(7) 0.003(12)
O4 0.079(10) 0.671(19) 0.178(12) -0.024(16) -0.001(9) -0.003(12)
O6 0.078(10) 0.732(19) 0.132(11) -0.071(14) 0.003(9) -0.017(14)
O8 0.103(10) 0.709(19) 0.094(10) 0.050(13) -0.002(9) 0.003(14)
O10 0.079(8) 0.71(2) 0.157(18) 0.032(14) 0.012(11) 0.021(12)
N6 0.089(7) 0.704(11) 0.097(8) 0.035(8) -0.005(5) 0.011(8)
C44 0.088(8) 0.707(13) 0.097(9) 0.037(10) -0.004(7) 0.006(10)
C119 0.086(8) 0.707(13) 0.096(9) 0.036(10) -0.004(7) 0.007(10)
C46 0.087(7) 0.705(13) 0.097(9) 0.036(10) -0.005(7) 0.008(9)
O12 0.091(7) 0.87(4) 0.169(18) 0.052(17) -0.010(12) -0.10(2)
O14 0.106(10) 0.711(19) 0.103(10) 0.049(13) -0.005(8) 0.000(14)
C48 0.102(8) 0.687(9) 0.086(8) 0.009(7) -0.005(8) 0.003(9)
N8 0.103(8) 0.690(10) 0.084(8) 0.010(7) -0.004(8) 0.004(9)
N10 0.102(8) 0.687(10) 0.084(8) 0.009(8) -0.004(8) 0.003(9)
C50 0.100(7) 0.689(14) 0.125(9) 0.021(11) -0.011(7) 0.010(9)
C52 0.100(8) 0.690(15) 0.129(10) 0.021(12) -0.014(9) 0.009(10)
C54 0.101(9) 0.690(16) 0.131(10) 0.021(12) -0.015(9) 0.009(11)
C56 0.102(8) 0.689(16) 0.133(10) 0.020(12) -0.014(8) 0.009(11)
C58 0.102(9) 0.688(16) 0.129(11) 0.018(12) -0.011(9) 0.010(10)
C60 0.101(9) 0.689(15) 0.127(10) 0.019(12) -0.010(9) 0.010(10)
N12 0.088(7) 0.710(12) 0.100(6) 0.032(7) -0.004(6) 0.006(8)
C49 0.088(8) 0.711(13) 0.100(8) 0.031(9) -0.004(6) 0.007(10)
C64 0.089(8) 0.711(14) 0.099(9) 0.031(10) -0.003(7) 0.007(10)
C62 0.089(8) 0.710(13) 0.099(8) 0.031(9) -0.003(7) 0.007(10)
C66 0.101(10) 0.710(18) 0.097(9) 0.049(12) -0.002(8) 0.002(13)
N14 0.090(8) 0.708(13) 0.096(8) 0.035(9) -0.001(6) 0.003(10)
C68 0.090(8) 0.708(13) 0.094(7) 0.037(9) -0.002(6) 0.003(10)
N16 0.088(8) 0.707(13) 0.092(8) 0.035(9) -0.005(6) 0.004(10)
C78 0.089(7) 0.707(12) 0.094(7) 0.034(8) -0.004(6) 0.005(9)
C80 0.088(7) 0.707(12) 0.095(8) 0.036(8) -0.003(6) 0.006(9)
C70 0.088(7) 0.707(11) 0.096(7) 0.033(8) -0.004(6) 0.007(8)
C72 0.088(7) 0.709(12) 0.097(7) 0.032(7) -0.004(6) 0.007(8)
C74 0.089(7) 0.709(12) 0.097(7) 0.031(8) -0.004(6) 0.006(9)
C76 0.088(7) 0.707(12) 0.095(7) 0.033(8) -0.004(6) 0.004(9)
N18 0.080(8) 0.664(11) 0.164(9) -0.019(8) -0.016(7) -0.014(7)
C82 0.079(9) 0.663(12) 0.164(11) -0.018(9) -0.015(9) -0.013(8)
C84 0.080(9) 0.663(13) 0.163(11) -0.019(9) -0.016(9) -0.011(9)
C86 0.081(9) 0.665(13) 0.163(10) -0.021(9) -0.018(9) -0.012(9)
C88 0.082(7) 0.665(13) 0.165(9) -0.022(8) -0.018(7) -0.013(8)
C90 0.081(7) 0.665(12) 0.165(9) -0.022(8) -0.018(6) -0.014(7)
O15 0.081(9) 0.664(9) 0.118(5) 0.009(6) -0.008(8) 0.010(10)
C92 0.112(9) 0.681(10) 0.094(9) 0.005(7) -0.010(9) -0.001(10)
C94 0.112(9) 0.685(10) 0.092(9) 0.004(8) -0.006(9) 0.000(11)
C96 0.109(9) 0.686(10) 0.089(9) 0.006(8) -0.005(9) 0.002(11)
C98 0.105(8) 0.685(10) 0.088(9) 0.008(8) -0.005(8) 0.001(9)
C100 0.108(9) 0.682(10) 0.088(9) 0.006(8) -0.007(9) -0.001(11)
C102 0.111(9) 0.682(10) 0.091(9) 0.006(8) -0.008(9) -0.003(11)
O2 0.082(10) 0.671(19) 0.184(13) -0.019(16) -0.012(9) -0.006(13)
O9 0.112(10) 0.674(9) 0.103(10) 0.006(7) -0.016(9) 0.001(10)
O5 0.109(10) 0.679(10) 0.105(9) 0.003(7) -0.018(9) 0.004(10)
C104 0.096(8) 0.688(11) 0.111(9) 0.020(8) -0.007(8) 0.012(8)
C106 0.094(8) 0.687(11) 0.110(9) 0.022(8) -0.005(8) 0.013(8)
C108 0.092(8) 0.687(10) 0.108(8) 0.023(8) -0.003(7) 0.012(7)
N20 0.091(6) 0.687(9) 0.105(6) 0.023(6) -0.004(5) 0.010(6)
C32 0.093(6) 0.688(10) 0.109(7) 0.021(7) -0.008(6) 0.012(6)
C31 0.095(7) 0.688(11) 0.112(8) 0.020(8) -0.009(6) 0.013(7)
O11 0.061(13) 0.673(9) 0.133(7) -0.005(7) -0.023(10) 0.016(15)
C118 0.090(9) 0.678(10) 0.120(8) 0.004(8) -0.006(9) 0.007(10)
C120 0.090(9) 0.674(9) 0.118(7) 0.006(7) -0.006(8) 0.011(10)
C15 0.093(9) 0.673(10) 0.121(8) 0.005(8) -0.005(9) 0.013(10)
C61 0.092(9) 0.674(10) 0.121(8) 0.003(8) -0.002(9) 0.011(10)
C8 0.092(8) 0.678(9) 0.122(8) 0.002(8) -0.001(8) 0.008(9)
C63 0.090(9) 0.680(10) 0.120(8) 0.003(8) -0.003(9) 0.007(10)
C2 0.069(7) 0.712(12) 0.137(8) -0.041(8) 0.001(6) -0.012(8)
C65 0.067(7) 0.713(13) 0.133(8) -0.042(9) 0.000(6) -0.010(9)
C14 0.066(8) 0.711(14) 0.130(9) -0.040(10) -0.001(7) -0.008(9)
C67 0.067(8) 0.709(14) 0.132(10) -0.041(11) -0.002(7) -0.010(9)
C17 0.066(8) 0.708(14) 0.133(9) -0.040(10) -0.003(7) -0.011(9)
N3 0.069(7) 0.708(12) 0.135(8) -0.038(9) -0.002(5) -0.013(8)
C69 0.068(7) 0.715(12) 0.141(7) -0.043(8) 0.002(6) -0.011(8)
N13 0.067(7) 0.715(13) 0.146(7) -0.043(8) 0.000(6) -0.008(9)
C112 0.069(8) 0.715(14) 0.144(9) -0.044(10) 0.000(7) -0.010(10)
C71 0.070(8) 0.716(14) 0.143(9) -0.044(11) 0.001(7) -0.009(10)
C9 0.070(8) 0.716(14) 0.142(9) -0.044(10) 0.004(7) -0.011(10)
C73 0.070(7) 0.717(13) 0.142(7) -0.044(9) 0.003(6) -0.011(9)
C19 0.070(7) 0.717(13) 0.136(8) -0.045(9) 0.003(6) -0.010(9)
C37 0.071(7) 0.718(13) 0.139(8) -0.045(9) 0.003(6) -0.011(9)
N7 0.072(8) 0.720(14) 0.138(8) -0.047(10) 0.005(7) -0.011(10)
C75 0.074(8) 0.721(14) 0.135(8) -0.051(10) 0.005(7) -0.012(10)
N15 0.071(8) 0.718(14) 0.135(8) -0.049(10) 0.006(7) -0.010(10)
C5 0.082(9) 0.665(14) 0.165(11) -0.024(10) -0.020(8) -0.015(9)
C81 0.080(8) 0.664(13) 0.165(11) -0.023(10) -0.020(8) -0.015(8)
N17 0.081(6) 0.664(13) 0.164(10) -0.024(8) -0.018(6) -0.015(7)
C41 0.082(6) 0.664(13) 0.165(9) -0.023(8) -0.018(6) -0.015(7)
C83 0.082(7) 0.665(13) 0.166(9) -0.023(9) -0.020(6) -0.014(8)
C21 0.081(8) 0.665(14) 0.165(11) -0.024(10) -0.021(8) -0.015(9)
C85 0.078(10) 0.731(18) 0.131(10) -0.067(12) 0.001(8) -0.017(13)
N9 0.095(9) 0.689(9) 0.117(8) -0.013(7) -0.003(8) -0.002(8)
C43 0.096(9) 0.688(11) 0.119(9) -0.012(7) 0.000(9) -0.003(9)
C87 0.098(10) 0.687(11) 0.121(9) -0.011(8) 0.001(9) -0.004(10)
C11 0.099(9) 0.686(11) 0.121(9) -0.009(8) 0.001(9) -0.003(10)
C93 0.096(8) 0.684(9) 0.120(8) -0.009(7) -0.001(8) -0.002(8)
C23 0.094(8) 0.684(9) 0.118(8) -0.011(7) -0.003(7) -0.002(8)
C3 0.092(9) 0.678(11) 0.116(8) -0.013(8) -0.008(8) -0.004(10)
N19 0.091(8) 0.678(10) 0.115(8) -0.015(7) -0.008(7) -0.004(9)
C91 0.092(7) 0.680(10) 0.117(8) -0.012(7) -0.005(7) -0.004(8)
C45 0.092(8) 0.679(10) 0.117(8) -0.009(7) -0.003(7) -0.001(9)
C97 0.091(9) 0.678(11) 0.116(9) -0.009(8) -0.004(8) -0.001(10)
C95 0.091(9) 0.678(12) 0.115(9) -0.010(8) -0.005(8) -0.001(11)
N5 0.084(7) 0.668(14) 0.170(10) -0.024(10) -0.022(7) -0.011(9)
C29 0.084(7) 0.666(13) 0.168(9) -0.023(9) -0.022(7) -0.013(8)
C99 0.084(7) 0.667(13) 0.168(9) -0.022(9) -0.021(7) -0.012(8)
N11 0.085(8) 0.668(14) 0.169(10) -0.021(10) -0.021(7) -0.010(9)
C117 0.084(7) 0.669(14) 0.172(9) -0.023(10) -0.020(7) -0.010(9)
C25 0.076(9) 0.729(16) 0.131(9) -0.064(12) 0.002(7) -0.016(12)
C101 0.078(9) 0.728(17) 0.132(10) -0.062(12) 0.004(7) -0.014(12)
C51 0.077(9) 0.727(16) 0.131(9) -0.059(12) 0.005(8) -0.013(12)
C103 0.076(8) 0.725(15) 0.134(8) -0.055(11) 0.004(7) -0.013(11)
C13 0.075(9) 0.726(16) 0.133(9) -0.058(12) 0.003(8) -0.016(12)
C105 0.075(9) 0.728(17) 0.133(9) -0.061(12) 0.002(8) -0.018(12)
C53 0.102(9) 0.689(18) 0.142(10) 0.021(13) -0.015(8) 0.009(12)
C107 0.111(9) 0.678(10) 0.099(9) 0.005(7) -0.014(9) 0.002(10)
O3 0.082(9) 0.675(9) 0.120(5) 0.015(6) -0.006(8) 0.012(10)
C27 0.080(9) 0.670(18) 0.180(11) -0.022(14) -0.008(8) -0.005(12)
O13 0.103(10) 0.688(18) 0.148(12) 0.018(15) -0.017(9) 0.010(12)
C109 0.081(8) 0.670(15) 0.175(10) -0.024(11) -0.017(7) -0.007(10)
C55 0.083(9) 0.670(16) 0.177(11) -0.023(12) -0.014(8) -0.006(10)
C111 0.082(9) 0.670(17) 0.177(11) -0.022(13) -0.012(9) -0.006(11)
C7 0.081(9) 0.671(17) 0.178(10) -0.023(13) -0.010(8) -0.006(11)
C113 0.080(9) 0.671(17) 0.178(11) -0.025(13) -0.014(8) -0.006(11)
C57 0.081(9) 0.671(16) 0.177(11) -0.025(13) -0.017(8) -0.008(11)
N21 0.100(8) 0.689(13) 0.117(9) 0.020(9) -0.012(7) 0.011(9)
C30 0.098(7) 0.688(12) 0.114(8) 0.021(8) -0.013(6) 0.012(8)
C35 0.097(7) 0.688(12) 0.114(8) 0.022(8) -0.013(6) 0.012(8)
N22 0.098(7) 0.688(13) 0.116(9) 0.023(9) -0.013(7) 0.012(8)
C114 0.099(7) 0.688(13) 0.118(9) 0.021(9) -0.012(7) 0.011(9)
C59 0.084(8) 0.672(9) 0.116(5) 0.011(6) -0.007(8) 0.011(10)
O7 0.102(10) 0.689(19) 0.143(12) 0.026(15) -0.015(9) 0.006(13)
N23 0.096(9) 0.682(10) 0.122(8) -0.003(8) -0.002(8) 0.003(9)
C116 0.094(8) 0.679(9) 0.123(8) 0.000(8) 0.000(8) 0.004(9)
N24 0.094(8) 0.678(10) 0.122(8) -0.002(8) -0.001(8) 0.003(9)
C89 0.093(8) 0.679(10) 0.120(8) -0.005(7) -0.001(7) 0.001(9)
C47 0.096(8) 0.681(10) 0.121(8) -0.006(7) -0.002(7) 0.001(9)
O16 0.61(8) 0.647(9) 0.29(3) 0.015(10) -0.02(5) 0.05(3)

loop_
_atom_type_symbol
_atom_type_description
_atom_type_scat_dispersion_real
_atom_type_scat_dispersion_imag
_atom_type_scat_source
C C 0.0181 0.0091 'International Tables Vol C Tables 4.2.6.8 and 6.1.1.4'
H H 0.0000 0.0000 'International Tables Vol C Tables 4.2.6.8 and 6.1.1.4'
Eu Eu -8.9294 11.1857 'International Tables Vol C Tables 4.2.6.8 and 6.1.1.4'
N N 0.0311 0.0180 'International Tables Vol C Tables 4.2.6.8 and 6.1.1.4'
O O 0.0492 0.0322 'International Tables Vol C Tables 4.2.6.8 and 6.1.1.4'
Ru Ru 0.0552 3.2960 'International Tables Vol C Tables 4.2.6.8 and 6.1.1.4'

loop_
_geom_angle_atom_site_label_1
_geom_angle_atom_site_label_2
_geom_angle_atom_site_label_3
_geom_angle
_geom_angle_site_symmetry_1
_geom_angle_site_symmetry_3
_geom_angle_publ_flag
O4 Eu1 Eu2 78.7(6) 2_445 . ?
O4 Eu1 C66 90.7(7) 2_445 8_443 ?
O4 Eu1 O15 75.8(6) 2_445 . ?
O4 Eu1 C27 25.2(3) 2_445 2_445 ?
O8 Eu1 Eu2 124.5(9) 8_443 . ?
O8 Eu1 O4 68.9(8) 8_443 2_445 ?
O8 Eu1 O14 51.7(6) 8_443 8_443 ?
O8 Eu1 C66 25.9(4) 8_443 8_443 ?
O8 Eu1 O15 143.1(8) 8_443 . ?
O8 Eu1 O2 78.4(9) 8_443 2_445 ?
O8 Eu1 C27 73.9(6) 8_443 2_445 ?
O10 Eu1 Eu2 78.7(8) . . ?
O10 Eu1 O4 156.9(12) . 2_445 ?
O10 Eu1 O8 121.7(9) . 8_443 ?
O10 Eu1 O14 71.5(10) . 8_443 ?
O10 Eu1 C66 96.2(9) . 8_443 ?
O10 Eu1 O15 88.1(8) . . ?
O10 Eu1 O2 146.9(14) . 2_445 ?
O10 Eu1 O9 73.7(13) . . ?
O10 Eu1 O5 80.4(11) . . ?
O10 Eu1 C27 164.2(9) . 2_445 ?
O14 Eu1 Eu2 105.8(9) 8_443 . ?
O14 Eu1 O4 110.5(9) 8_443 2_445 ?
O14 Eu1 C66 25.9(4) 8_443 8_443 ?
O14 Eu1 O15 139.4(10) 8_443 . ?
O14 Eu1 O2 128.6(8) 8_443 2_445 ?
O14 Eu1 C27 124.3(7) 8_443 2_445 ?
C66 Eu1 Eu2 119.3(5) 8_443 . ?
C66 Eu1 C27 99.5(6) 8_443 2_445 ?
O15 Eu1 Eu2 34.3(6) . . ?
O15 Eu1 C66 151.7(8) . 8_443 ?
O15 Eu1 C27 78.8(5) . 2_445 ?
O2 Eu1 Eu2 113.1(6) 2_445 . ?
O2 Eu1 O4 50.2(6) 2_445 2_445 ?
O2 Eu1 C66 103.2(8) 2_445 8_443 ?
O2 Eu1 O15 87.2(7) 2_445 . ?
O2 Eu1 C27 25.1(4) 2_445 2_445 ?
O9 Eu1 Eu2 112.6(6) . . ?
O9 Eu1 O4 119.9(10) . 2_445 ?
O9 Eu1 O8 122.4(10) . 8_443 ?
O9 Eu1 O14 120.6(10) . 8_443 ?
O9 Eu1 C66 123.9(7) . 8_443 ?
O9 Eu1 O15 84.2(8) . . ?
O9 Eu1 O2 73.2(10) . 2_445 ?
O9 Eu1 O5 47.9(7) . . ?
O9 Eu1 C27 95.9(9) . 2_445 ?
O5 Eu1 Eu2 155.2(6) . . ?
O5 Eu1 O4 122.7(9) . 2_445 ?
O5 Eu1 O8 78.3(10) . 8_443 ?
O5 Eu1 O14 79.8(11) . 8_443 ?
O5 Eu1 C66 76.1(8) . 8_443 ?
O5 Eu1 O15 132.1(9) . . ?
O5 Eu1 O2 78.7(10) . 2_445 ?
O5 Eu1 C27 101.8(9) . 2_445 ?
O11 Eu1 Eu2 31.5(7) . . ?
O11 Eu1 O4 78.1(9) . 2_445 ?
O11 Eu1 O8 96.6(11) . 8_443 ?
O11 Eu1 O10 80.1(12) . . ?
O11 Eu1 O14 76.6(11) . 8_443 ?
O11 Eu1 C66 87.8(9) . 8_443 ?
O11 Eu1 O15 65.3(9) . . ?
O11 Eu1 O2 126.6(10) . 2_445 ?
O11 Eu1 O9 140.3(8) . . ?
O11 Eu1 O5 153.1(9) . . ?
O11 Eu1 C27 102.1(9) . 2_445 ?
C27 Eu1 Eu2 94.9(5) 2_445 . ?
O1 Eu2 Eu1 150.6(8) 8_444 . ?
O1 Eu2 O6 51.3(6) 8_444 8_444 ?
O1 Eu2 O12 127.8(9) 8_444 . ?
O1 Eu2 C85 25.9(4) 8_444 8_444 ?
O1 Eu2 C53 74.5(6) 8_444 2_545 ?
O6 Eu2 Eu1 151.3(7) 8_444 . ?
O6 Eu2 O12 76.5(9) 8_444 . ?
O6 Eu2 C85 25.9(4) 8_444 8_444 ?
O6 Eu2 C53 125.8(6) 8_444 2_545 ?
O12 Eu2 Eu1 78.2(8) . . ?
O12 Eu2 C85 102.0(8) . 8_444 ?
O12 Eu2 C53 157.6(9) . 2_545 ?
O15 Eu2 Eu1 38.7(5) . . ?
O15 Eu2 O1 126.3(12) . 8_444 ?
O15 Eu2 O6 120.3(11) . 8_444 ?
O15 Eu2 O12 75.4(12) . . ?
O15 Eu2 C85 123.9(14) . 8_444 ?
O15 Eu2 C53 89.2(7) . 2_545 ?
O15 Eu2 O3 49.2(7) . . ?
O15 Eu2 O13 112.2(8) . 2_545 ?
O15 Eu2 O7 66.9(8) . 2_545 ?
O11 Eu2 Eu1 31.2(7) . . ?
O11 Eu2 O1 150.5(9) . 8_444 ?
O11 Eu2 O6 148.3(9) . 8_444 ?
O11 Eu2 O12 77.7(8) . . ?
O11 Eu2 O15 69.5(9) . . ?
O11 Eu2 C85 166.4(15) . 8_444 ?
O11 Eu2 C53 81.8(6) . 2_545 ?
O11 Eu2 O3 118.6(9) . . ?
O11 Eu2 O13 82.5(7) . 2_545 ?
O11 Eu2 O7 84.1(7) . 2_545 ?
C85 Eu2 Eu1 162.4(13) 8_444 . ?
C85 Eu2 C53 100.1(6) 8_444 2_545 ?
C53 Eu2 Eu1 79.7(4) 2_545 . ?
O3 Eu2 Eu1 88.0(6) . . ?
O3 Eu2 O1 82.9(11) . 8_444 ?
O3 Eu2 O6 75.9(11) . 8_444 ?
O3 Eu2 O12 82.9(11) . . ?
O3 Eu2 C85 74.7(15) . 8_444 ?
O3 Eu2 C53 99.5(7) . 2_545 ?
O3 Eu2 O13 120.8(8) . 2_545 ?
O3 Eu2 O7 76.8(8) . 2_545 ?
O13 Eu2 Eu1 92.9(6) 2_545 . ?
O13 Eu2 O1 68.6(8) 2_545 8_444 ?
O13 Eu2 O6 115.6(9) 2_545 8_444 ?
O13 Eu2 O12 154.7(11) 2_545 . ?
O13 Eu2 C85 93.5(9) 2_545 8_444 ?
O13 Eu2 C53 24.6(5) 2_545 2_545 ?
O13 Eu2 O7 49.3(7) 2_545 2_545 ?
O7 Eu2 Eu1 69.2(6) 2_545 . ?
O7 Eu2 O1 81.5(9) 2_545 8_444 ?
O7 Eu2 O6 127.5(8) 2_545 8_444 ?
O7 Eu2 O12 141.8(13) 2_545 . ?
O7 Eu2 C85 103.2(9) 2_545 8_444 ?
O7 Eu2 C53 24.8(5) 2_545 2_545 ?
O16 Eu2 Eu1 114.5(13) . . ?
O16 Eu2 O1 85.6(17) . 8_444 ?
O16 Eu2 O6 74.9(17) . 8_444 ?
O16 Eu2 O12 82(2) . . ?
O16 Eu2 O15 147.9(15) . . ?
O16 Eu2 O11 83.7(14) . . ?
O16 Eu2 C85 82.7(18) . 8_444 ?
O16 Eu2 C53 104.5(18) . 2_545 ?
O16 Eu2 O3 149.5(15) . . ?
O16 Eu2 O13 80.2(18) . 2_545 ?
O16 Eu2 O7 129.1(18) . 2_545 ?
N18 Ru1 N19 93.4(11) . . ?
N3 Ru1 N18 96.8(14) . . ?
N3 Ru1 N19 94.0(10) . . ?
N13 Ru1 N18 94.4(12) . . ?
N13 Ru1 N3 79.8(11) . . ?
N13 Ru1 N9 94.1(13) . . ?
N13 Ru1 N19 170.6(11) . . ?
N17 Ru1 N18 82.0(12) . . ?
N17 Ru1 N3 171.8(10) . . ?
N17 Ru1 N13 92.1(10) . . ?
N17 Ru1 N9 91.1(12) . . ?
N17 Ru1 N19 94.2(9) . . ?
N9 Ru1 N18 169.3(12) . . ?
N9 Ru1 N3 91.2(11) . . ?
N9 Ru1 N19 78.9(14) . . ?
N1 Ru2 N4 89.2(8) . . ?
N2 Ru2 N1 91.5(13) . . ?
N2 Ru2 N4 83.5(9) . . ?
N2 Ru2 N6 89.4(10) . . ?
N2 Ru2 N12 93.7(9) . . ?
N6 Ru2 N1 178.3(10) . . ?
N6 Ru2 N4 92.4(8) . . ?
N12 Ru2 N1 98.2(7) . . ?
N12 Ru2 N4 172.1(7) . . ?
N12 Ru2 N6 80.3(8) . . ?
N20 Ru2 N1 83.9(13) . . ?
N20 Ru2 N2 174.9(11) . . ?
N20 Ru2 N4 94.2(8) . . ?
N20 Ru2 N6 95.3(12) . . ?
N20 Ru2 N12 89.2(9) . . ?
C4 C1 H1 120.0 . . ?
C4 C1 C10 120.0 . . ?
C10 C1 H1 120.0 . . ?
C1 C4 H4 120.0 . . ?
C1 C4 C34 120.0 . . ?
C34 C4 H4 120.0 . . ?
C33 C34 C4 120.0 . . ?
C35 C34 C4 127(3) . . ?
C35 C34 C33 113(3) . . ?
C34 C33 N1 120.0 . . ?
C34 C33 C32 126(3) . . ?
N1 C33 C32 114(3) . . ?
C33 N1 Ru2 111(2) . . ?
C10 N1 Ru2 129(2) . . ?
C10 N1 C33 120.0 . . ?
C1 C10 H10 120.0 . . ?
N1 C10 C1 120.0 . . ?
N1 C10 H10 120.0 . . ?
C26 C24 C22 121.4(15) . . ?
C26 C24 N10 104(2) . . ?
C22 C24 N10 132(2) . . ?
C24 C26 C28 118.8(13) . . ?
C24 C26 N8 114(2) . . ?
C28 C26 N8 128(2) . . ?
C77 C28 C26 121.3(11) . . ?
C77 C28 C6 120.0 . . ?
C6 C28 C26 118.3(11) . . ?
C28 C77 H77 120.0 . . ?
C28 C77 C39 120.0 . . ?
C39 C77 H77 120.0 . . ?
C77 C39 H39 120.0 . . ?
C79 C39 C77 120.0 . . ?
C79 C39 H39 120.0 . . ?
C39 C79 H79 120.0 . . ?
C39 C79 N2 120.0 . . ?
N2 C79 H79 120.0 . . ?
C79 N2 Ru2 128.8(13) . . ?
C79 N2 C6 120.0 . . ?
C6 N2 Ru2 111.0(13) . . ?
N2 C6 C28 120.0 . . ?
C20 C6 C28 122.5(15) . . ?
C20 C6 N2 117.5(15) . . ?
C16 N4 Ru2 133.9(10) . . ?
C16 N4 C20 120.0 . . ?
C20 N4 Ru2 104.9(10) . . ?
N4 C16 H16 120.0 . . ?
N4 C16 C18 120.0 . . ?
C18 C16 H16 120.0 . . ?
C16 C18 H18 120.0 . . ?
C115 C18 C16 120.0 . . ?
C115 C18 H18 120.0 . . ?
C18 C115 H115 120.0 . . ?
C18 C115 C22 120.0 . . ?
C22 C115 H115 120.0 . . ?
C115 C22 C24 120.5(11) . . ?
C20 C22 C24 118.8(10) . . ?
C20 C22 C115 120.0 . . ?
C6 C20 N4 120.7(12) . . ?
C6 C20 C22 119.1(12) . . ?
C22 C20 N4 120.0 . . ?
C85 O1 Eu2 94.5(16) . 8_454 ?
C110 C12 H12 120.0 . . ?
C110 C12 C42 120.0 . . ?
C42 C12 H12 120.0 . . ?
C12 C110 C66 120(2) . . ?
C36 C110 C12 120.0 . . ?
C36 C110 C66 120(2) . . ?
C110 C36 H36 120.0 . . ?
C110 C36 C38 120.0 . . ?
C38 C36 H36 120.0 . . ?
C36 C38 H38 120.0 . . ?
C40 C38 C36 120.0 . . ?
C40 C38 H38 120.0 . . ?
C38 C40 C42 120.0 . . ?
C38 C40 C68 128(2) . . ?
C42 C40 C68 110(2) . . ?
C12 C42 H42 120.0 . . ?
C40 C42 C12 120.0 . . ?
C40 C42 H42 120.0 . . ?
C27 O4 Eu1 95.6(17) . 2_445 ?
C85 O6 Eu2 92.9(17) . 8_454 ?
C66 O8 Eu1 96.7(16) . 8_453 ?
C46 N6 Ru2 125.2(15) . . ?
C70 N6 Ru2 109.9(16) . . ?
C70 N6 C46 124(2) . . ?
C119 C44 H44 118.3 . . ?
C119 C44 C80 123(2) . . ?
C80 C44 H44 118.3 . . ?
C44 C119 H119 119.9 . . ?
C46 C119 C44 120(3) . . ?
C46 C119 H119 119.9 . . ?
N6 C46 C119 116(2) . . ?
N6 C46 H46 121.9 . . ?
C119 C46 H46 121.9 . . ?
C66 O14 Eu1 96.4(18) . 8_453 ?
N8 C48 C98 125(3) . . ?
N10 C48 N8 111(2) . . ?
N10 C48 C98 123(3) . . ?
C26 N8 H8 128.7 . . ?
C48 N8 C26 103(2) . . ?
C48 N8 H8 128.7 . . ?
C48 N10 C24 108(2) . . ?
C52 C50 C60 120.0 . . ?
C52 C50 C114 119(2) . . ?
C60 C50 C114 120(2) . . ?
C50 C52 H52 120.0 . . ?
C54 C52 C50 120.0 . . ?
C54 C52 H52 120.0 . . ?
C52 C54 H54 120.0 . . ?
C56 C54 C52 120.0 . . ?
C56 C54 H54 120.0 . . ?
C54 C56 C53 115.5(17) . . ?
C58 C56 C54 120.0 . . ?
C58 C56 C53 124.5(17) . . ?
C56 C58 H58 120.0 . . ?
C56 C58 C60 120.0 . . ?
C60 C58 H58 120.0 . . ?
C50 C60 H60 120.0 . . ?
C58 C60 C50 120.0 . . ?
C58 C60 H60 120.0 . . ?
C49 N12 Ru2 133.0(16) . . ?
C72 N12 Ru2 113.5(17) . . ?
C72 N12 C49 112(2) . . ?
N12 C49 H49 116.3 . . ?
C64 C49 N12 127(3) . . ?
C64 C49 H49 116.3 . . ?
C49 C64 H64 122.0 . . ?
C49 C64 C62 116(3) . . ?
C62 C64 H64 122.0 . . ?
C64 C62 H62 119.2 . . ?
C74 C62 C64 122(3) . . ?
C74 C62 H62 119.2 . . ?
C110 C66 Eu1 175(2) . 8_453 ?
O8 C66 Eu1 57.4(13) . 8_453 ?
O8 C66 C110 119(3) . . ?
O14 C66 Eu1 57.8(16) . 8_453 ?
O14 C66 C110 126(3) . . ?
O14 C66 O8 115(2) . . ?
C68 N14 H14 126.7 . . ?
C68 N14 C76 106.7(4) . . ?
C76 N14 H14 126.7 . . ?
C40 C68 N14 124.5(19) . . ?
C40 C68 N16 126(2) . . ?
N14 C68 N16 107.8(6) . . ?
C68 N16 C78 106.6(4) . . ?
C80 C78 N16 131.6(3) . . ?
C80 C78 C76 120.0 . . ?
C76 C78 N16 108.3(3) . . ?
C78 C80 C44 124.3(16) . . ?
C70 C80 C44 115.7(16) . . ?
C70 C80 C78 120.0 . . ?
N6 C70 C80 120.9(16) . . ?
N6 C70 C72 119.1(16) . . ?
C80 C70 C72 120.0 . . ?
N12 C72 C70 113.9(17) . . ?
N12 C72 C74 126.1(17) . . ?
C74 C72 C70 120.0 . . ?
C62 C74 C72 117.2(17) . . ?
C62 C74 C76 122.8(17) . . ?
C72 C74 C76 120.0 . . ?
C78 C76 N14 108.4(3) . . ?
C74 C76 N14 131.6(3) . . ?
C74 C76 C78 120.0 . . ?
C82 N18 Ru1 129(2) . . ?
C82 N18 C90 120.0 . . ?
C90 N18 Ru1 111(2) . . ?
N18 C82 H82 120.0 . . ?
N18 C82 C84 120.0 . . ?
C84 C82 H82 120.0 . . ?
C82 C84 H84 120.0 . . ?
C82 C84 C86 120.0 . . ?
C86 C84 H84 120.0 . . ?
C84 C86 H86 120.0 . . ?
C84 C86 C88 120.0 . . ?
C88 C86 H86 120.0 . . ?
C90 C88 C86 120.0 . . ?
C99 C88 C86 126(3) . . ?
C99 C88 C90 114(3) . . ?
N18 C90 C41 116(3) . . ?
C88 C90 N18 120.0 . . ?
C88 C90 C41 124(3) . . ?
Eu2 O15 Eu1 107.0(9) . . ?
C59 O15 Eu1 149(2) . . ?
C59 O15 Eu2 104.0(18) . . ?
C94 C92 C102 120.0 . . ?
C94 C92 C107 121(2) . . ?
C102 C92 C107 119(2) . . ?
C92 C94 H94 120.0 . . ?
C96 C94 C92 120.0 . . ?
C96 C94 H94 120.0 . . ?
C94 C96 H96 120.0 . . ?
C98 C96 C94 120.0 . . ?
C98 C96 H96 120.0 . . ?
C96 C98 C48 123(3) . . ?
C96 C98 C100 120.0 . . ?
C100 C98 C48 116(3) . . ?
C98 C100 H100 120.0 . . ?
C98 C100 C102 120.0 . . ?
C102 C100 H100 120.0 . . ?
C92 C102 H102 120.0 . . ?
C100 C102 C92 120.0 . . ?
C100 C102 H102 120.0 . . ?
C27 O2 Eu1 99(2) . 2_445 ?
C107 O9 Eu1 105(2) . . ?
C107 O5 Eu1 104.0(17) . . ?
C106 C104 H104 120.0 . . ?
C106 C104 C31 120.0 . . ?
C31 C104 H104 120.0 . . ?
C104 C106 H106 120.0 . . ?
C104 C106 C108 120.0 . . ?
C108 C106 H106 120.0 . . ?
C106 C108 H108 120.0 . . ?
N20 C108 C106 120.0 . . ?
N20 C108 H108 120.0 . . ?
C108 N20 Ru2 132(2) . . ?
C32 N20 Ru2 108(2) . . ?
C32 N20 C108 120.0 . . ?
N20 C32 C33 123(3) . . ?
N20 C32 C31 120.0 . . ?
C31 C32 C33 117(3) . . ?
C104 C31 C30 119(3) . . ?
C32 C31 C104 120.0 . . ?
C32 C31 C30 121(3) . . ?
Eu1 O11 Eu2 117.3(14) . . ?
C120 C118 H118 120.0 . . ?
C120 C118 C63 120.0 . . ?
C63 C118 H118 120.0 . . ?
C118 C120 C15 120.0 . . ?
C118 C120 C59 114(2) . . ?
C15 C120 C59 126(2) . . ?
C120 C15 H15 120.0 . . ?
C61 C15 C120 120.0 . . ?
C61 C15 H15 120.0 . . ?
C15 C61 H61 120.0 . . ?
C15 C61 C8 120.0 . . ?
C8 C61 H61 120.0 . . ?
C61 C8 C63 120.0 . . ?
C61 C8 C116 118(2) . . ?
C63 C8 C116 121(2) . . ?
C118 C63 H63 120.0 . . ?
C8 C63 C118 120.0 . . ?
C8 C63 H63 120.0 . . ?
C65 C2 N3 120.0 . . ?
C65 C2 C69 122(2) . . ?
N3 C2 C69 117(2) . . ?
C2 C65 C14 120.0 . . ?
C19 C65 C2 113(2) . . ?
C19 C65 C14 124(2) . . ?
C65 C14 H14A 120.0 . . ?
C67 C14 C65 120.0 . . ?
C67 C14 H14A 120.0 . . ?
C14 C67 H67 120.0 . . ?
C14 C67 C17 120.0 . . ?
C17 C67 H67 120.0 . . ?
C67 C17 H17 120.0 . . ?
C67 C17 N3 120.0 . . ?
N3 C17 H17 120.0 . . ?
C2 N3 Ru1 110.9(16) . . ?
C17 N3 Ru1 128.8(16) . . ?
C17 N3 C2 120.0 . . ?
N13 C69 C2 116(2) . . ?
N13 C69 C73 120.0 . . ?
C73 C69 C2 123(2) . . ?
C69 N13 Ru1 112.0(15) . . ?
C69 N13 C112 120.0 . . ?
C112 N13 Ru1 125.3(16) . . ?
N13 C112 H112 120.0 . . ?
C71 C112 N13 120.0 . . ?
C71 C112 H112 120.0 . . ?
C112 C71 H71 120.0 . . ?
C112 C71 C9 120.0 . . ?
C9 C71 H71 120.0 . . ?
C71 C9 H9 120.0 . . ?
C73 C9 C71 120.0 . . ?
C73 C9 H9 120.0 . . ?
C69 C73 C37 109(2) . . ?
C9 C73 C69 120.0 . . ?
C9 C73 C37 127(2) . . ?
C65 C19 C37 122(2) . . ?
C65 C19 N15 122(2) . . ?
N15 C19 C37 108.0 . . ?
C73 C37 C19 124(2) . . ?
C73 C37 N7 121(2) . . ?
N7 C37 C19 108.0 . . ?
C37 N7 H7 126.0 . . ?
C75 N7 C37 108.0 . . ?
C75 N7 H7 126.0 . . ?
N7 C75 N15 108.0 . . ?
N7 C75 C103 123.1(19) . . ?
N15 C75 C103 128.3(19) . . ?
C19 N15 C75 108.0 . . ?
C81 C5 H5 120.0 . . ?
C81 C5 C21 120.0 . . ?
C21 C5 H5 120.0 . . ?
C5 C81 H81 120.0 . . ?
C5 C81 N17 120.0 . . ?
N17 C81 H81 120.0 . . ?
C81 N17 Ru1 129(2) . . ?
C41 N17 Ru1 110(2) . . ?
C41 N17 C81 120.0 . . ?
N17 C41 C90 121(3) . . ?
N17 C41 C83 120.0 . . ?
C83 C41 C90 118(3) . . ?
C41 C83 C29 122(3) . . ?
C21 C83 C41 120.0 . . ?
C21 C83 C29 118(3) . . ?
C5 C21 H21 120.0 . . ?
C83 C21 C5 120.0 . . ?
C83 C21 H21 120.0 . . ?
O1 C85 Eu2 59.6(14) . 8_454 ?
O1 C85 C25 115(2) . . ?
O6 C85 Eu2 61.1(15) . 8_454 ?
O6 C85 O1 119(2) . . ?
O6 C85 C25 125(2) . . ?
C25 C85 Eu2 174(3) . 8_454 ?
C43 N9 Ru1 127(2) . . ?
C43 N9 C23 120.0 . . ?
C23 N9 Ru1 112(2) . . ?
N9 C43 H43 120.0 . . ?
C87 C43 N9 120.0 . . ?
C87 C43 H43 120.0 . . ?
C43 C87 H87 120.0 . . ?
C43 C87 C11 120.0 . . ?
C11 C87 H87 120.0 . . ?
C87 C11 H11 120.0 . . ?
C93 C11 C87 120.0 . . ?
C93 C11 H11 120.0 . . ?
C11 C93 C23 120.0 . . ?
C11 C93 C47 122(2) . . ?
C23 C93 C47 118(2) . . ?
N9 C23 C91 120(3) . . ?
C93 C23 N9 120.0 . . ?
C93 C23 C91 120(3) . . ?
N19 C3 H3 120.0 . . ?
N19 C3 C95 120.0 . . ?
C95 C3 H3 120.0 . . ?
C3 N19 Ru1 129(2) . . ?
C91 N19 Ru1 110(2) . . ?
C91 N19 C3 120.0 . . ?
N19 C91 C23 117(3) . . ?
N19 C91 C45 120.0 . . ?
C45 C91 C23 123(3) . . ?
C91 C45 C89 117(3) . . ?
C97 C45 C91 120.0 . . ?
C97 C45 C89 123(3) . . ?
C45 C97 H97 120.0 . . ?
C45 C97 C95 120.0 . . ?
C95 C97 H97 120.0 . . ?
C3 C95 H95 120.0 . . ?
C97 C95 C3 120.0 . . ?
C97 C95 H95 120.0 . . ?
C29 N5 H5A 126.0 . . ?
C117 N5 H5A 126.0 . . ?
C117 N5 C29 108.0 . . ?
C83 C29 N5 134(3) . . ?
C83 C29 C99 116(3) . . ?
C99 C29 N5 108.0 . . ?
C88 C99 C29 125(3) . . ?
C88 C99 N11 127(3) . . ?
C29 C99 N11 108.0 . . ?
C117 N11 C99 108.0 . . ?
N5 C117 N11 108.0 . . ?
C109 C117 N5 123(2) . . ?
C109 C117 N11 128(2) . . ?
C101 C25 C85 118(2) . . ?
C101 C25 C105 120.0 . . ?
C105 C25 C85 121(2) . . ?
C25 C101 H101 120.0 . . ?
C25 C101 C51 120.0 . . ?
C51 C101 H101 120.0 . . ?
C101 C51 H51 120.0 . . ?
C103 C51 C101 120.0 . . ?
C103 C51 H51 120.0 . . ?
C51 C103 C75 121(2) . . ?
C13 C103 C75 119(2) . . ?
C13 C103 C51 120.0 . . ?
C103 C13 H13 120.0 . . ?
C103 C13 C105 120.0 . . ?
C105 C13 H13 120.0 . . ?
C25 C105 H105 120.0 . . ?
C13 C105 C25 120.0 . . ?
C13 C105 H105 120.0 . . ?
C56 C53 Eu2 177.4(7) . 2_545 ?
O13 C53 Eu2 53.3(14) . 2_545 ?
O13 C53 C56 126.4(17) . . ?
O13 C53 O7 108(2) . . ?
O7 C53 Eu2 54.4(16) . 2_545 ?
O7 C53 C56 126.1(17) . . ?
O9 C107 C92 132(3) . . ?
O9 C107 O5 103(2) . . ?
O5 C107 C92 124(3) . . ?
C59 O3 Eu2 101.5(17) . . ?
O4 C27 Eu1 59.1(14) . 2_445 ?
O4 C27 O2 115(2) . . ?
O4 C27 C7 122(2) . . ?
O2 C27 Eu1 55.8(17) . 2_445 ?
O2 C27 C7 123(2) . . ?
C7 C27 Eu1 173.1(9) . 2_445 ?
C53 O13 Eu2 102.2(17) . 2_545 ?
C117 C109 C55 121(2) . . ?
C117 C109 C57 118(2) . . ?
C55 C109 C57 120.0 . . ?
C109 C55 H55 120.0 . . ?
C109 C55 C111 120.0 . . ?
C111 C55 H55 120.0 . . ?
C55 C111 H111 120.0 . . ?
C7 C111 C55 120.0 . . ?
C7 C111 H111 120.0 . . ?
C111 C7 C27 119(2) . . ?
C113 C7 C27 121(2) . . ?
C113 C7 C111 120.0 . . ?
C7 C113 H113 120.0 . . ?
C7 C113 C57 120.0 . . ?
C57 C113 H113 120.0 . . ?
C109 C57 H57 120.0 . . ?
C113 C57 C109 120.0 . . ?
C113 C57 H57 120.0 . . ?
C30 N21 C114 108.0 . . ?
C31 C30 N21 135(3) . . ?
C31 C30 C35 117(3) . . ?
C35 C30 N21 108.0 . . ?
C34 C35 C30 125(3) . . ?
C34 C35 N22 127(3) . . ?
N22 C35 C30 108.0 . . ?
C35 N22 H22 126.0 . . ?
C35 N22 C114 108.0 . . ?
C114 N22 H22 126.0 . . ?
N21 C114 C50 127(2) . . ?
N21 C114 N22 108.0 . . ?
N22 C114 C50 122(2) . . ?
O15 C59 C120 129(2) . . ?
O3 C59 O15 105(2) . . ?
O3 C59 C120 126(2) . . ?
C53 O7 Eu2 101(2) . 2_545 ?
C116 N23 H23 126.0 . . ?
C116 N23 C47 108.0 . . ?
C47 N23 H23 126.0 . . ?
N23 C116 C8 126(2) . . ?
N23 C116 N24 108.0 . . ?
N24 C116 C8 123(2) . . ?
C116 N24 C89 108.0 . . ?
C45 C89 N24 130(3) . . ?
C45 C89 C47 121(3) . . ?
C47 C89 N24 108.0 . . ?
C93 C47 N23 130(2) . . ?
C93 C47 C89 121(3) . . ?
C89 C47 N23 108.0 . . ?

loop_
_geom_bond_atom_site_label_1
_geom_bond_atom_site_label_2
_geom_bond_distance
_geom_bond_site_symmetry_2
_geom_bond_publ_flag
Eu1 Eu2 3.962(6) . ?
Eu1 O4 2.50(2) 2_445 ?
Eu1 O8 2.42(2) 8_443 ?
Eu1 O10 2.32(2) . ?
Eu1 O14 2.42(3) 8_443 ?
Eu1 C66 2.85(2) 8_443 ?
Eu1 O15 2.59(2) . ?
Eu1 O2 2.43(3) 2_445 ?
Eu1 O9 2.39(3) . ?
Eu1 O5 2.40(3) . ?
Eu1 O11 2.31(2) . ?
Eu1 C27 2.896(19) 2_445 ?
Eu2 O1 2.46(2) 8_444 ?
Eu2 O6 2.50(3) 8_444 ?
Eu2 O12 2.61(2) . ?
Eu2 O15 2.33(3) . ?
Eu2 O11 2.329(17) . ?
Eu2 C85 2.85(2) 8_444 ?
Eu2 C53 2.937(19) 2_545 ?
Eu2 O3 2.38(3) . ?
Eu2 O13 2.41(2) 2_545 ?
Eu2 O7 2.43(3) 2_545 ?
Eu2 O16 2.32(5) . ?
Ru1 N18 2.12(2) . ?
Ru1 N3 2.081(19) . ?
Ru1 N13 2.07(2) . ?
Ru1 N17 2.037(18) . ?
Ru1 N9 2.08(2) . ?
Ru1 N19 2.201(19) . ?
Ru2 N1 2.062(18) . ?
Ru2 N2 2.00(2) . ?
Ru2 N4 2.12(2) . ?
Ru2 N6 2.05(3) . ?
Ru2 N12 2.02(3) . ?
Ru2 N20 2.00(2) . ?
C1 H1 0.9500 . ?
C1 C4 1.3900 . ?
C1 C10 1.3900 . ?
C4 H4 0.9500 . ?
C4 C34 1.3900 . ?
C34 C33 1.3900 . ?
C34 C35 1.389(12) . ?
C33 N1 1.3900 . ?
C33 C32 1.395(12) . ?
N1 C10 1.3900 . ?
C10 H10 0.9500 . ?
C24 C26 1.397(10) . ?
C24 C22 1.401(11) . ?
C24 N10 1.41(2) . ?
C26 C28 1.399(10) . ?
C26 N8 1.40(2) . ?
C28 C77 1.3900 . ?
C28 C6 1.3900 . ?
C77 H77 0.9500 . ?
C77 C39 1.3900 . ?
C39 H39 0.9500 . ?
C39 C79 1.3900 . ?
C79 H79 0.9500 . ?
C79 N2 1.3900 . ?
N2 C6 1.3900 . ?
C6 C20 1.388(10) . ?
N4 C16 1.3900 . ?
N4 C20 1.3900 . ?
C16 H16 0.9500 . ?
C16 C18 1.3900 . ?
C18 H18 0.9500 . ?
C18 C115 1.3900 . ?
C115 H115 0.9500 . ?
C115 C22 1.3900 . ?
C22 C20 1.3900 . ?
O1 C85 1.247(14) . ?
C12 H12 0.9500 . ?
C12 C110 1.3900 . ?
C12 C42 1.3900 . ?
C110 C36 1.3900 . ?
C110 C66 1.457(15) . ?
C36 H36 0.9500 . ?
C36 C38 1.3900 . ?
C38 H38 0.9500 . ?
C38 C40 1.3900 . ?
C40 C42 1.3900 . ?
C40 C68 1.417(14) . ?
C42 H42 0.9500 . ?
O4 C27 1.241(11) . ?
O6 C85 1.247(14) . ?
O8 C66 1.251(15) . ?
N6 C46 1.381(12) . ?
N6 C70 1.379(12) . ?
C44 H44 0.9500 . ?
C44 C119 1.389(12) . ?
C44 C80 1.392(12) . ?
C119 H119 0.9500 . ?
C119 C46 1.389(12) . ?
C46 H46 0.9500 . ?
O14 C66 1.250(14) . ?
C48 N8 1.40(2) . ?
C48 N10 1.39(2) . ?
C48 C98 1.411(14) . ?
N8 H8 0.8800 . ?
C50 C52 1.3900 . ?
C50 C60 1.3900 . ?
C50 C114 1.438(11) . ?
C52 H52 0.9500 . ?
C52 C54 1.3900 . ?
C54 H54 0.9500 . ?
C54 C56 1.3900 . ?
C56 C58 1.3900 . ?
C56 C53 1.447(12) . ?
C58 H58 0.9500 . ?
C58 C60 1.3900 . ?
C60 H60 0.9500 . ?
N12 C49 1.386(12) . ?
N12 C72 1.382(12) . ?
C49 H49 0.9500 . ?
C49 C64 1.382(12) . ?
C64 H64 0.9500 . ?
C64 C62 1.388(12) . ?
C62 H62 0.9500 . ?
C62 C74 1.381(12) . ?
N14 H14 0.8800 . ?
N14 C68 1.423(8) . ?
N14 C76 1.442(5) . ?
C68 N16 1.423(9) . ?
N16 C78 1.444(5) . ?
C78 C80 1.3900 . ?
C78 C76 1.3900 . ?
C80 C70 1.3900 . ?
C70 C72 1.3900 . ?
C72 C74 1.3900 . ?
C74 C76 1.3900 . ?
N18 C82 1.3900 . ?
N18 C90 1.3900 . ?
C82 H82 0.9500 . ?
C82 C84 1.3900 . ?
C84 H84 0.9500 . ?
C84 C86 1.3900 . ?
C86 H86 0.9500 . ?
C86 C88 1.3900 . ?
C88 C90 1.3900 . ?
C88 C99 1.389(11) . ?
C90 C41 1.407(12) . ?
O15 C59 1.239(14) . ?
C92 C94 1.3900 . ?
C92 C102 1.3900 . ?
C92 C107 1.430(14) . ?
C94 H94 0.9500 . ?
C94 C96 1.3900 . ?
C96 H96 0.9500 . ?
C96 C98 1.3900 . ?
C98 C100 1.3900 . ?
C100 H100 0.9500 . ?
C100 C102 1.3900 . ?
C102 H102 0.9500 . ?
O2 C27 1.243(11) . ?
O9 C107 1.244(11) . ?
O5 C107 1.244(11) . ?
C104 H104 0.9500 . ?
C104 C106 1.3900 . ?
C104 C31 1.3900 . ?
C106 H106 0.9500 . ?
C106 C108 1.3900 . ?
C108 H108 0.9500 . ?
C108 N20 1.3900 . ?
N20 C32 1.3900 . ?
C32 C31 1.3900 . ?
C31 C30 1.391(11) . ?
C118 H118 0.9500 . ?
C118 C120 1.3900 . ?
C118 C63 1.3900 . ?
C120 C15 1.3900 . ?
C120 C59 1.436(14) . ?
C15 H15 0.9500 . ?
C15 C61 1.3900 . ?
C61 H61 0.9500 . ?
C61 C8 1.3900 . ?
C8 C63 1.3900 . ?
C8 C116 1.439(12) . ?
C63 H63 0.9500 . ?
C2 C65 1.3900 . ?
C2 N3 1.3900 . ?
C2 C69 1.411(17) . ?
C65 C14 1.3900 . ?
C65 C19 1.36(2) . ?
C14 H14A 0.9500 . ?
C14 C67 1.3900 . ?
C67 H67 0.9500 . ?
C67 C17 1.3900 . ?
C17 H17 0.9500 . ?
C17 N3 1.3900 . ?
C69 N13 1.3900 . ?
C69 C73 1.3900 . ?
N13 C112 1.3900 . ?
C112 H112 0.9500 . ?
C112 C71 1.3900 . ?
C71 H71 0.9500 . ?
C71 C9 1.3900 . ?
C9 H9 0.9500 . ?
C9 C73 1.3900 . ?
C73 C37 1.40(2) . ?
C19 C37 1.4200 . ?
C19 N15 1.4200 . ?
C37 N7 1.4200 . ?
N7 H7 0.8800 . ?
N7 C75 1.4200 . ?
C75 N15 1.4200 . ?
C75 C103 1.468(18) . ?
C5 H5 0.9500 . ?
C5 C81 1.3900 . ?
C5 C21 1.3900 . ?
C81 H81 0.9500 . ?
C81 N17 1.3900 . ?
N17 C41 1.3900 . ?
C41 C83 1.3900 . ?
C83 C21 1.3900 . ?
C83 C29 1.399(12) . ?
C21 H21 0.9500 . ?
C85 C25 1.427(15) . ?
N9 C43 1.3900 . ?
N9 C23 1.3900 . ?
C43 H43 0.9500 . ?
C43 C87 1.3900 . ?
C87 H87 0.9500 . ?
C87 C11 1.3900 . ?
C11 H11 0.9500 . ?
C11 C93 1.3900 . ?
C93 C23 1.3900 . ?
C93 C47 1.390(11) . ?
C23 C91 1.397(11) . ?
C3 H3 0.9500 . ?
C3 N19 1.3900 . ?
C3 C95 1.3900 . ?
N19 C91 1.3900 . ?
C91 C45 1.3900 . ?
C45 C97 1.3900 . ?
C45 C89 1.394(12) . ?
C97 H97 0.9500 . ?
C97 C95 1.3900 . ?
C95 H95 0.9500 . ?
N5 H5A 0.8800 . ?
N5 C29 1.4200 . ?
N5 C117 1.4200 . ?
C29 C99 1.4200 . ?
C99 N11 1.4200 . ?
N11 C117 1.4200 . ?
C117 C109 1.384(12) . ?
C25 C101 1.3900 . ?
C25 C105 1.3900 . ?
C101 H101 0.9500 . ?
C101 C51 1.3900 . ?
C51 H51 0.9500 . ?
C51 C103 1.3900 . ?
C103 C13 1.3900 . ?
C13 H13 0.9500 . ?
C13 C105 1.3900 . ?
C105 H105 0.9500 . ?
C53 O13 1.250(15) . ?
C53 O7 1.253(14) . ?
O3 C59 1.238(14) . ?
C27 C7 1.423(14) . ?
C109 C55 1.3900 . ?
C109 C57 1.3900 . ?
C55 H55 0.9500 . ?
C55 C111 1.3900 . ?
C111 H111 0.9500 . ?
C111 C7 1.3900 . ?
C7 C113 1.3900 . ?
C113 H113 0.9500 . ?
C113 C57 1.3900 . ?
C57 H57 0.9500 . ?
N21 C30 1.4200 . ?
N21 C114 1.4200 . ?
C30 C35 1.4200 . ?
C35 N22 1.4200 . ?
N22 H22 0.8800 . ?
N22 C114 1.4200 . ?
N23 H23 0.8800 . ?
N23 C116 1.4200 . ?
N23 C47 1.4200 . ?
C116 N24 1.4200 . ?
N24 C89 1.4200 . ?
C89 C47 1.4200 . ?

loop_
_geom_torsion_atom_site_label_1
_geom_torsion_atom_site_label_2
_geom_torsion_atom_site_label_3
_geom_torsion_atom_site_label_4
_geom_torsion
_geom_torsion_site_symmetry_1
_geom_torsion_site_symmetry_2
_geom_torsion_site_symmetry_3
_geom_torsion_site_symmetry_4
_geom_torsion_publ_flag
Eu1 O4 C27 O2 7.5(6) 2_445 . . . ?
Eu1 O4 C27 C7 -172.2(9) 2_445 . . . ?
Eu1 O8 C66 C110 -176(2) 8_453 . . . ?
Eu1 O8 C66 O14 6.3(12) 8_453 . . . ?
Eu1 O14 C66 C110 176(2) 8_453 . . . ?
Eu1 O14 C66 O8 -6.3(12) 8_453 . . . ?
Eu1 O15 C59 C120 3.8(19) . . . . ?
Eu1 O15 C59 O3 -176.3(19) . . . . ?
Eu1 O2 C27 O4 -7.8(6) 2_445 . . . ?
Eu1 O2 C27 C7 171.9(9) 2_445 . . . ?
Eu1 O9 C107 C92 175(4) . . . . ?
Eu1 O9 C107 O5 6(4) . . . . ?
Eu1 O5 C107 C92 -176(3) . . . . ?
Eu1 O5 C107 O9 -6(4) . . . . ?
Eu2 O1 C85 O6 15(7) 8_454 . . . ?
Eu2 O1 C85 C25 -176(5) 8_454 . . . ?
Eu2 O6 C85 O1 -15(7) 8_454 . . . ?
Eu2 O6 C85 C25 177(6) 8_454 . . . ?
Eu2 O15 C59 C120 -175.7(9) . . . . ?
Eu2 O15 C59 O3 4.2(6) . . . . ?
Eu2 O3 C59 O15 -4.0(6) . . . . ?
Eu2 O3 C59 C120 175.8(9) . . . . ?
Ru1 N18 C82 C84 179.9(19) . . . . ?
Ru1 N18 C90 C88 -179.9(16) . . . . ?
Ru1 N18 C90 C41 1(2) . . . . ?
Ru1 N13 C112 C71 160(3) . . . . ?
Ru1 N17 C41 C90 7(2) . . . . ?
Ru1 N17 C41 C83 172.8(13) . . . . ?
Ru1 N9 C43 C87 169.4(15) . . . . ?
Ru1 N9 C23 C93 -170.9(13) . . . . ?
Ru1 N9 C23 C91 12.1(15) . . . . ?
Ru1 N19 C91 C23 -9.9(17) . . . . ?
Ru1 N19 C91 C45 170.6(12) . . . . ?
Ru2 N1 C10 C1 170.4(12) . . . . ?
Ru2 N2 C6 C28 -175.8(14) . . . . ?
Ru2 N2 C6 C20 3.9(18) . . . . ?
Ru2 N4 C16 C18 -165.8(16) . . . . ?
Ru2 N4 C20 C6 -15.7(19) . . . . ?
Ru2 N4 C20 C22 169.4(12) . . . . ?
Ru2 N6 C46 C119 -166.0(18) . . . . ?
Ru2 N6 C70 C80 167.6(11) . . . . ?
Ru2 N6 C70 C72 -12.9(18) . . . . ?
Ru2 N12 C49 C64 163.5(15) . . . . ?
Ru2 N12 C72 C70 13.4(14) . . . . ?
Ru2 N12 C72 C74 -167.2(12) . . . . ?
Ru2 N20 C32 C33 -8.1(16) . . . . ?
Ru2 N20 C32 C31 176.9(13) . . . . ?
C1 C4 C34 C33 0.0 . . . . ?
C1 C4 C34 C35 -178.8(17) . . . . ?
C4 C1 C10 N1 0.0 . . . . ?
C4 C34 C33 N1 0.0 . . . . ?
C4 C34 C33 C32 -177.3(16) . . . . ?
C4 C34 C35 C30 178.8(12) . . . . ?
C4 C34 C35 N22 0(3) . . . . ?
C34 C33 N1 Ru2 -172.0(10) . . . . ?
C34 C33 N1 C10 0.0 . . . . ?
C34 C33 C32 N20 179.2(10) . . . . ?
C34 C33 C32 C31 -6(2) . . . . ?
C34 C35 N22 C114 179(3) . . . . ?
C33 C34 C35 C30 0(2) . . . . ?
C33 C34 C35 N22 -178.7(14) . . . . ?
C33 N1 C10 C1 0.0 . . . . ?
C33 C32 C31 C104 -175.3(19) . . . . ?
C33 C32 C31 C30 8(2) . . . . ?
N1 C33 C32 N20 1.8(18) . . . . ?
N1 C33 C32 C31 176.9(10) . . . . ?
C10 C1 C4 C34 0.0 . . . . ?
C24 C26 C28 C77 -176(3) . . . . ?
C24 C26 C28 C6 11(5) . . . . ?
C24 C26 N8 C48 0(5) . . . . ?
C24 C22 C20 C6 -5(3) . . . . ?
C24 C22 C20 N4 170(3) . . . . ?
C26 C24 C22 C115 179(3) . . . . ?
C26 C24 C22 C20 9(5) . . . . ?
C26 C24 N10 C48 -7(5) . . . . ?
C26 C28 C77 C39 -173(3) . . . . ?
C26 C28 C6 N2 173(3) . . . . ?
C26 C28 C6 C20 -6(3) . . . . ?
C28 C26 N8 C48 178(4) . . . . ?
C28 C77 C39 C79 0.0 . . . . ?
C28 C6 C20 N4 -171.3(13) . . . . ?
C28 C6 C20 C22 4(2) . . . . ?
C77 C28 C6 N2 0.0 . . . . ?
C77 C28 C6 C20 -180(2) . . . . ?
C77 C39 C79 N2 0.0 . . . . ?
C39 C79 N2 Ru2 175.0(17) . . . . ?
C39 C79 N2 C6 0.0 . . . . ?
C79 N2 C6 C28 0.0 . . . . ?
C79 N2 C6 C20 180(2) . . . . ?
N2 C6 C20 N4 9(2) . . . . ?
N2 C6 C20 C22 -176.0(12) . . . . ?
C6 C28 C77 C39 0.0 . . . . ?
N4 C16 C18 C115 0.0 . . . . ?
C16 N4 C20 C6 175(2) . . . . ?
C16 N4 C20 C22 0.0 . . . . ?
C16 C18 C115 C22 0.0 . . . . ?
C18 C115 C22 C24 -170(3) . . . . ?
C18 C115 C22 C20 0.0 . . . . ?
C115 C22 C20 C6 -175(2) . . . . ?
C115 C22 C20 N4 0.0 . . . . ?
C22 C24 C26 C28 -12(6) . . . . ?
C22 C24 C26 N8 167(3) . . . . ?
C22 C24 N10 C48 -166(4) . . . . ?
C20 N4 C16 C18 0.0 . . . . ?
O1 C85 C25 C101 -177(4) . . . . ?
O1 C85 C25 C105 10(7) . . . . ?
C12 C110 C36 C38 0.0 . . . . ?
C12 C110 C66 O8 -6(3) . . . . ?
C12 C110 C66 O14 171.9(18) . . . . ?
C110 C12 C42 C40 0.0 . . . . ?
C110 C36 C38 C40 0.0 . . . . ?
C36 C110 C66 O8 170.2(18) . . . . ?
C36 C110 C66 O14 -12(3) . . . . ?
C36 C38 C40 C42 0.0 . . . . ?
C36 C38 C40 C68 160(4) . . . . ?
C38 C40 C42 C12 0.0 . . . . ?
C38 C40 C68 N14 167(3) . . . . ?
C38 C40 C68 N16 3(5) . . . . ?
C40 C68 N16 C78 151(4) . . . . ?
C42 C12 C110 C36 0.0 . . . . ?
C42 C12 C110 C66 176(3) . . . . ?
C42 C40 C68 N14 -31(4) . . . . ?
C42 C40 C68 N16 165(3) . . . . ?
O4 C27 C7 C111 -0.8(10) . . . . ?
O4 C27 C7 C113 179.8(6) . . . . ?
O6 C85 C25 C101 -8(8) . . . . ?
O6 C85 C25 C105 179(5) . . . . ?
N6 C70 C72 N12 0.1(14) . . . . ?
N6 C70 C72 C74 -179.4(15) . . . . ?
C44 C119 C46 N6 1(3) . . . . ?
C44 C80 C70 N6 0.1(17) . . . . ?
C44 C80 C70 C72 -179.3(14) . . . . ?
C119 C44 C80 C78 -179.6(15) . . . . ?
C119 C44 C80 C70 0(2) . . . . ?
C46 N6 C70 C80 0(2) . . . . ?
C46 N6 C70 C72 179.9(15) . . . . ?
C48 C98 C100 C102 -173(3) . . . . ?
N8 C26 C28 C77 5(6) . . . . ?
N8 C26 C28 C6 -168(4) . . . . ?
N8 C48 N10 C24 7(5) . . . . ?
N8 C48 C98 C96 -20(5) . . . . ?
N8 C48 C98 C100 153(3) . . . . ?
N10 C24 C26 C28 -175(3) . . . . ?
N10 C24 C26 N8 4(5) . . . . ?
N10 C24 C22 C115 -24(6) . . . . ?
N10 C24 C22 C20 166(3) . . . . ?
N10 C48 N8 C26 -4(4) . . . . ?
N10 C48 C98 C96 168(3) . . . . ?
N10 C48 C98 C100 -19(5) . . . . ?
C50 C52 C54 C56 0.0 . . . . ?
C52 C50 C60 C58 0.0 . . . . ?
C52 C50 C114 N21 164.3(15) . . . . ?
C52 C50 C114 N22 -36(2) . . . . ?
C52 C54 C56 C58 0.0 . . . . ?
C52 C54 C56 C53 -180.0(4) . . . . ?
C54 C56 C58 C60 0.0 . . . . ?
C54 C56 C53 O13 179.8(8) . . . . ?
C54 C56 C53 O7 -0.3(11) . . . . ?
C56 C58 C60 C50 0.0 . . . . ?
C56 C53 O13 Eu2 -176.8(9) . . . 2_545 ?
C56 C53 O7 Eu2 176.8(9) . . . 2_545 ?
C58 C56 C53 O13 -0.2(12) . . . . ?
C58 C56 C53 O7 179.7(8) . . . . ?
C60 C50 C52 C54 0.0 . . . . ?
C60 C50 C114 N21 -8(2) . . . . ?
C60 C50 C114 N22 151.9(16) . . . . ?
N12 C49 C64 C62 0.3(9) . . . . ?
N12 C72 C74 C62 0.1(15) . . . . ?
N12 C72 C74 C76 -179.5(12) . . . . ?
C49 N12 C72 C70 179.9(5) . . . . ?
C49 N12 C72 C74 -0.6(10) . . . . ?
C49 C64 C62 C74 -1(2) . . . . ?
C64 C62 C74 C72 1(2) . . . . ?
C64 C62 C74 C76 -179.8(11) . . . . ?
C62 C74 C76 N14 -2(3) . . . . ?
C62 C74 C76 C78 -179.5(15) . . . . ?
C66 C110 C36 C38 -176(3) . . . . ?
N14 C68 N16 C78 -15(4) . . . . ?
C68 C40 C42 C12 -163(3) . . . . ?
C68 N14 C76 C78 -8(3) . . . . ?
C68 N14 C76 C74 174(2) . . . . ?
C68 N16 C78 C80 -173(2) . . . . ?
C68 N16 C78 C76 10(3) . . . . ?
N16 C78 C80 C44 3(3) . . . . ?
N16 C78 C80 C70 -176(3) . . . . ?
N16 C78 C76 N14 -1(3) . . . . ?
N16 C78 C76 C74 177(3) . . . . ?
C78 C80 C70 N6 179.4(15) . . . . ?
C78 C80 C70 C72 0.0 . . . . ?
C80 C44 C119 C46 0(3) . . . . ?
C80 C78 C76 N14 -178(2) . . . . ?
C80 C78 C76 C74 0.0 . . . . ?
C80 C70 C72 N12 179.5(11) . . . . ?
C80 C70 C72 C74 0.0 . . . . ?
C70 N6 C46 C119 -1(3) . . . . ?
C70 C72 C74 C62 179.5(15) . . . . ?
C70 C72 C74 C76 0.0 . . . . ?
C72 N12 C49 C64 0.4(6) . . . . ?
C72 C74 C76 N14 177(3) . . . . ?
C72 C74 C76 C78 0.0 . . . . ?
C76 N14 C68 C40 -152(4) . . . . ?
C76 N14 C68 N16 15(4) . . . . ?
C76 C78 C80 C44 179.2(16) . . . . ?
C76 C78 C80 C70 0.0 . . . . ?
N18 C82 C84 C86 0.0 . . . . ?
N18 C90 C41 N17 -6(3) . . . . ?
N18 C90 C41 C83 -171.8(13) . . . . ?
C82 N18 C90 C88 0.0 . . . . ?
C82 N18 C90 C41 -179(3) . . . . ?
C82 C84 C86 C88 0.0 . . . . ?
C84 C86 C88 C90 0.0 . . . . ?
C84 C86 C88 C99 -178(3) . . . . ?
C86 C88 C90 N18 0.0 . . . . ?
C86 C88 C90 C41 179(3) . . . . ?
C86 C88 C99 C29 171.9(17) . . . . ?
C86 C88 C99 N11 -12(4) . . . . ?
C88 C90 C41 N17 175.4(15) . . . . ?
C88 C90 C41 C83 10(3) . . . . ?
C88 C99 N11 C117 -176(3) . . . . ?
C90 N18 C82 C84 0.0 . . . . ?
C90 C88 C99 C29 -6(3) . . . . ?
C90 C88 C99 N11 169.4(19) . . . . ?
C90 C41 C83 C21 166(3) . . . . ?
C90 C41 C83 C29 -7(3) . . . . ?
C92 C94 C96 C98 0.0 . . . . ?
C94 C92 C102 C100 0.0 . . . . ?
C94 C92 C107 O9 -172(4) . . . . ?
C94 C92 C107 O5 -6(6) . . . . ?
C94 C96 C98 C48 172(3) . . . . ?
C94 C96 C98 C100 0.0 . . . . ?
C96 C98 C100 C102 0.0 . . . . ?
C98 C48 N8 C26 -177(4) . . . . ?
C98 C48 N10 C24 -180(4) . . . . ?
C98 C100 C102 C92 0.0 . . . . ?
C102 C92 C94 C96 0.0 . . . . ?
C102 C92 C107 O9 0(6) . . . . ?
C102 C92 C107 O5 166(3) . . . . ?
O2 C27 C7 C111 179.5(5) . . . . ?
O2 C27 C7 C113 0.2(11) . . . . ?
C104 C106 C108 N20 0.0 . . . . ?
C104 C31 C30 N21 -1(3) . . . . ?
C104 C31 C30 C35 176.6(13) . . . . ?
C106 C104 C31 C32 0.0 . . . . ?
C106 C104 C31 C30 177(2) . . . . ?
C106 C108 N20 Ru2 -176.0(17) . . . . ?
C106 C108 N20 C32 0.0 . . . . ?
C108 N20 C32 C33 175(2) . . . . ?
C108 N20 C32 C31 0.0 . . . . ?
N20 C32 C31 C104 0.0 . . . . ?
N20 C32 C31 C30 -176(2) . . . . ?
C32 C33 N1 Ru2 5.6(13) . . . . ?
C32 C33 N1 C10 177.6(14) . . . . ?
C32 C31 C30 N21 175.1(18) . . . . ?
C32 C31 C30 C35 -7(2) . . . . ?
C31 C104 C106 C108 0.0 . . . . ?
C31 C30 C35 C34 3(3) . . . . ?
C31 C30 C35 N22 -178(2) . . . . ?
C118 C120 C15 C61 0.0 . . . . ?
C118 C120 C59 O15 -179.8(5) . . . . ?
C118 C120 C59 O3 0.4(10) . . . . ?
C120 C118 C63 C8 0.0 . . . . ?
C120 C15 C61 C8 0.0 . . . . ?
C15 C120 C59 O15 0.0(12) . . . . ?
C15 C120 C59 O3 -179.8(6) . . . . ?
C15 C61 C8 C63 0.0 . . . . ?
C15 C61 C8 C116 173.3(19) . . . . ?
C61 C8 C63 C118 0.0 . . . . ?
C61 C8 C116 N23 149.2(13) . . . . ?
C61 C8 C116 N24 -7(2) . . . . ?
C8 C116 N24 C89 160(3) . . . . ?
C63 C118 C120 C15 0.0 . . . . ?
C63 C118 C120 C59 179.8(10) . . . . ?
C63 C8 C116 N23 -38(2) . . . . ?
C63 C8 C116 N24 166.5(12) . . . . ?
C2 C65 C14 C67 0.0 . . . . ?
C2 C65 C19 C37 15(4) . . . . ?
C2 C65 C19 N15 161(2) . . . . ?
C2 C69 N13 Ru1 12(3) . . . . ?
C2 C69 N13 C112 174(4) . . . . ?
C2 C69 C73 C9 -174(4) . . . . ?
C2 C69 C73 C37 27(4) . . . . ?
C65 C2 N3 Ru1 175(2) . . . . ?
C65 C2 N3 C17 0.0 . . . . ?
C65 C2 C69 N13 172(2) . . . . ?
C65 C2 C69 C73 -14(4) . . . . ?
C65 C14 C67 C17 0.0 . . . . ?
C65 C19 C37 C73 0(4) . . . . ?
C65 C19 C37 N7 150(4) . . . . ?
C65 C19 N15 C75 -150(4) . . . . ?
C14 C65 C19 C37 174(2) . . . . ?
C14 C65 C19 N15 -39(4) . . . . ?
C14 C67 C17 N3 0.0 . . . . ?
C67 C17 N3 Ru1 -174(3) . . . . ?
C67 C17 N3 C2 0.0 . . . . ?
N3 C2 C65 C14 0.0 . . . . ?
N3 C2 C65 C19 160(3) . . . . ?
N3 C2 C69 N13 3(4) . . . . ?
N3 C2 C69 C73 177(2) . . . . ?
C69 C2 C65 C14 -169(4) . . . . ?
C69 C2 C65 C19 -9(3) . . . . ?
C69 C2 N3 Ru1 -16(3) . . . . ?
C69 C2 N3 C17 169(3) . . . . ?
C69 N13 C112 C71 0.0 . . . . ?
C69 C73 C37 C19 -20(3) . . . . ?
C69 C73 C37 N7 -167(2) . . . . ?
N13 C69 C73 C9 0.0 . . . . ?
N13 C69 C73 C37 -159(3) . . . . ?
N13 C112 C71 C9 0.0 . . . . ?
C112 C71 C9 C73 0.0 . . . . ?
C71 C9 C73 C69 0.0 . . . . ?
C71 C9 C73 C37 155(4) . . . . ?
C9 C73 C37 C19 -178(2) . . . . ?
C9 C73 C37 N7 36(4) . . . . ?
C73 C69 N13 Ru1 -162(2) . . . . ?
C73 C69 N13 C112 0.0 . . . . ?
C73 C37 N7 C75 151(4) . . . . ?
C19 C65 C14 C67 -158(3) . . . . ?
C19 C37 N7 C75 0.0 . . . . ?
C37 C19 N15 C75 0.0 . . . . ?
C37 N7 C75 N15 0.0 . . . . ?
C37 N7 C75 C103 172(4) . . . . ?
N7 C75 N15 C19 0.0 . . . . ?
N7 C75 C103 C51 163(3) . . . . ?
N7 C75 C103 C13 -12(4) . . . . ?
C75 C103 C13 C105 176(4) . . . . ?
N15 C19 C37 C73 -150(4) . . . . ?
N15 C19 C37 N7 0.0 . . . . ?
N15 C75 C103 C51 -26(5) . . . . ?
N15 C75 C103 C13 158(3) . . . . ?
C5 C81 N17 Ru1 -171.3(16) . . . . ?
C5 C81 N17 C41 0.0 . . . . ?
C81 C5 C21 C83 0.0 . . . . ?
C81 N17 C41 C90 -166(3) . . . . ?
C81 N17 C41 C83 0.0 . . . . ?
N17 C41 C83 C21 0.0 . . . . ?
N17 C41 C83 C29 -173(3) . . . . ?
C41 C83 C21 C5 0.0 . . . . ?
C41 C83 C29 N5 -165(2) . . . . ?
C41 C83 C29 C99 -2(3) . . . . ?
C83 C29 C99 C88 9(3) . . . . ?
C83 C29 C99 N11 -168(3) . . . . ?
C21 C5 C81 N17 0.0 . . . . ?
C21 C83 C29 N5 22(4) . . . . ?
C21 C83 C29 C99 -174.5(16) . . . . ?
C85 C25 C101 C51 -173(4) . . . . ?
C85 C25 C105 C13 173(5) . . . . ?
N9 C43 C87 C11 0.0 . . . . ?
N9 C23 C91 N19 -1.0(19) . . . . ?
N9 C23 C91 C45 178.5(10) . . . . ?
C43 N9 C23 C93 0.0 . . . . ?
C43 N9 C23 C91 -177.0(18) . . . . ?
C43 C87 C11 C93 0.0 . . . . ?
C87 C11 C93 C23 0.0 . . . . ?
C87 C11 C93 C47 -178.8(11) . . . . ?
C11 C93 C23 N9 0.0 . . . . ?
C11 C93 C23 C91 177.0(18) . . . . ?
C11 C93 C47 N23 -10(2) . . . . ?
C11 C93 C47 C89 -178.6(10) . . . . ?
C93 C23 C91 N19 -178.0(12) . . . . ?
C93 C23 C91 C45 1(2) . . . . ?
C23 N9 C43 C87 0.0 . . . . ?
C23 C93 C47 N23 171.5(17) . . . . ?
C23 C93 C47 C89 2.6(10) . . . . ?
C23 C91 C45 C97 -179.5(19) . . . . ?
C23 C91 C45 C89 3(2) . . . . ?
C3 N19 C91 C23 179.5(18) . . . . ?
C3 N19 C91 C45 0.0 . . . . ?
N19 C3 C95 C97 0.0 . . . . ?
N19 C91 C45 C97 0.0 . . . . ?
N19 C91 C45 C89 -178(2) . . . . ?
C91 C45 C97 C95 0.0 . . . . ?
C91 C45 C89 N24 -171.0(17) . . . . ?
C91 C45 C89 C47 -4(2) . . . . ?
C45 C97 C95 C3 0.0 . . . . ?
C45 C89 C47 C93 1.8(16) . . . . ?
C45 C89 C47 N23 -169(2) . . . . ?
C97 C45 C89 N24 11(3) . . . . ?
C97 C45 C89 C47 178.0(10) . . . . ?
C95 C3 N19 Ru1 -168.6(15) . . . . ?
C95 C3 N19 C91 0.0 . . . . ?
N5 C29 C99 C88 176(3) . . . . ?
N5 C29 C99 N11 0.0 . . . . ?
N5 C117 C109 C55 157.0(18) . . . . ?
N5 C117 C109 C57 -13(3) . . . . ?
C29 C83 C21 C5 173(3) . . . . ?
C29 N5 C117 N11 0.0 . . . . ?
C29 N5 C117 C109 175(3) . . . . ?
C29 C99 N11 C117 0.0 . . . . ?
C99 C88 C90 N18 178(2) . . . . ?
C99 C88 C90 C41 -3(3) . . . . ?
C99 N11 C117 N5 0.0 . . . . ?
C99 N11 C117 C109 -174(3) . . . . ?
N11 C117 C109 C55 -30(3) . . . . ?
N11 C117 C109 C57 160.7(17) . . . . ?
C117 N5 C29 C83 164(4) . . . . ?
C117 N5 C29 C99 0.0 . . . . ?
C117 C109 C55 C111 -169.5(19) . . . . ?
C117 C109 C57 C113 169.8(19) . . . . ?
C25 C101 C51 C103 0.0 . . . . ?
C101 C25 C105 C13 0.0 . . . . ?
C101 C51 C103 C75 -176(4) . . . . ?
C101 C51 C103 C13 0.0 . . . . ?
C51 C103 C13 C105 0.0 . . . . ?
C103 C75 N15 C19 -172(4) . . . . ?
C103 C13 C105 C25 0.0 . . . . ?
C105 C25 C101 C51 0.0 . . . . ?
C53 C56 C58 C60 180.0(5) . . . . ?
C107 C92 C94 C96 172(3) . . . . ?
C107 C92 C102 C100 -172(3) . . . . ?
C27 C7 C113 C57 179.4(11) . . . . ?
O13 C53 O7 Eu2 -3.3(10) . . . 2_545 ?
C109 C55 C111 C7 0.0 . . . . ?
C55 C109 C57 C113 0.0 . . . . ?
C55 C111 C7 C27 -179.4(11) . . . . ?
C55 C111 C7 C113 0.0 . . . . ?
C111 C7 C113 C57 0.0 . . . . ?
C7 C113 C57 C109 0.0 . . . . ?
C57 C109 C55 C111 0.0 . . . . ?
N21 C30 C35 C34 -179(2) . . . . ?
N21 C30 C35 N22 0.0 . . . . ?
C30 N21 C114 C50 162(2) . . . . ?
C30 N21 C114 N22 0.0 . . . . ?
C30 C35 N22 C114 0.0 . . . . ?
C35 C34 C33 N1 178.9(15) . . . . ?
C35 C34 C33 C32 1.7(19) . . . . ?
C35 N22 C114 C50 -163(2) . . . . ?
C35 N22 C114 N21 0.0 . . . . ?
C114 C50 C52 C54 -171.8(15) . . . . ?
C114 C50 C60 C58 171.8(15) . . . . ?
C114 N21 C30 C31 178(3) . . . . ?
C114 N21 C30 C35 0.0 . . . . ?
C59 C120 C15 C61 -179.8(11) . . . . ?
O7 C53 O13 Eu2 3.4(10) . . . 2_545 ?
N23 C116 N24 C89 0.0 . . . . ?
C116 C8 C63 C118 -173.1(19) . . . . ?
C116 N23 C47 C93 -170.0(18) . . . . ?
C116 N23 C47 C89 0.0 . . . . ?
C116 N24 C89 C45 168(3) . . . . ?
C116 N24 C89 C47 0.0 . . . . ?
N24 C89 C47 C93 171.1(16) . . . . ?
N24 C89 C47 N23 0.0 . . . . ?
C89 C45 C97 C95 178(2) . . . . ?
C47 C93 C23 N9 178.8(11) . . . . ?
C47 C93 C23 C91 -4.2(19) . . . . ?
C47 N23 C116 C8 -159(3) . . . . ?
C47 N23 C116 N24 0.0 . . . . ?

loop_
_platon_squeeze_void_nr
_platon_squeeze_void_average_x
_platon_squeeze_void_average_y
_platon_squeeze_void_average_z
_platon_squeeze_void_volume
_platon_squeeze_void_count_electrons
_platon_squeeze_void_content
1 -0.001 -0.009 -0.001 44726 7752 ' '
2 0.246 0.000 0.000 17 9 ' '
3 0.754 0.000 0.000 17 10 ' '
4 0.254 0.500 0.500 17 10 ' '
5 0.746 0.500 0.500 17 9 ' '

loop_
_twin_individual_id
_twin_individual_mass_fraction_refined
1 0.861(10)
2 0.139(10)
